data_7217308
loop_
_publ_author_name
'Baisch, U.'
'Vella-Zarb, L.'

_publ_section_title
;
 Towards understanding P-gp resistance: a case study of the antitumour
 drug cabazitaxel
;
_journal_issue 44
_journal_name_full CrystEngComm
_journal_page_first 10161
_journal_paper_doi 10.1039/C4CE01279H
_journal_volume 16
_journal_year 2014
_chemical_absolute_configuration ad
_chemical_formula_moiety 'C45 H57 N O14, C2 H5 O, 0.5(H2 O)'
_chemical_formula_sum 'C47 H63 N O15.5'
_chemical_formula_weight 889.98
_chemical_name_systematic 'Cabazitaxel ethanol solvate hemihydrate'
_space_group_crystal_system monoclinic
_space_group_IT_number 4
_space_group_name_Hall 'P 2yb'
_space_group_name_H-M_alt 'P 1 21 1'
_symmetry_space_group_name_Hall 'P 2yb'
_symmetry_space_group_name_H-M 'P 1 21 1'
_atom_sites_solution_hydrogens mixed
_atom_sites_solution_primary dual
_audit_creation_date 2014-07-20
_audit_creation_method
;
Olex2 1.2
(compiled 2014.06.27 svn.r2953 for OlexSys, GUI svn.r4855)
;
_cell_angle_alpha 90
_cell_angle_beta 89.987(2)
_cell_angle_gamma 90
_cell_formula_units_Z 4
_cell_length_a 12.542(2)
_cell_length_b 8.6716(16)
_cell_length_c 42.090(8)
_cell_measurement_reflns_used 9895
_cell_measurement_temperature 120.15
_cell_measurement_theta_max 24.858
_cell_measurement_theta_min 2.462
_cell_volume 4577.7(14)
_computing_data_reduction 'SAINT v7.68A (Bruker, 2009)'
_computing_molecular_graphics 'Olex2 (Dolomanov et al., 2009)'
_computing_publication_material 'Olex2 (Dolomanov et al., 2009)'
_computing_structure_refinement 'ShelXL (Sheldrick, 2008)'
_computing_structure_solution 'XM (Sheldrick, 2008)'
_diffrn_ambient_temperature 120.15
_diffrn_detector 'CCD area detector'
_diffrn_detector_area_resol_mean 0.0350
_diffrn_detector_type 'Rigaku Saturn724+'
_diffrn_measured_fraction_theta_full 0.958
_diffrn_measured_fraction_theta_max 0.972
_diffrn_measurement_device 'CrystalLogic Kappa (4 circle)'
_diffrn_measurement_device_type 'Kappa Rigaku Saturn724+'
_diffrn_measurement_method 'omega rotation'
_diffrn_radiation_collimation '0.3 x 1.5 Double Pinhole'
_diffrn_radiation_monochromator Synchrotron
_diffrn_radiation_probe x-ray
_diffrn_radiation_wavelength 0.6889
_diffrn_reflns_av_R_equivalents 0.0315
_diffrn_reflns_av_unetI/netI 0.0389
_diffrn_reflns_Laue_measured_fraction_full 0.958
_diffrn_reflns_Laue_measured_fraction_max 0.972
_diffrn_reflns_limit_h_max 15
_diffrn_reflns_limit_h_min -15
_diffrn_reflns_limit_k_max 10
_diffrn_reflns_limit_k_min -8
_diffrn_reflns_limit_l_max 51
_diffrn_reflns_limit_l_min -51
_diffrn_reflns_number 36815
_diffrn_reflns_point_group_measured_fraction_full 0.854
_diffrn_reflns_point_group_measured_fraction_max 0.867
_diffrn_reflns_theta_full 25.000
_diffrn_reflns_theta_max 24.863
_diffrn_reflns_theta_min 0.938
_diffrn_source Synchrotron
_diffrn_source_type 'Undulator, I19, DLS, RAL'
_diffrn_standards_number 0
_exptl_absorpt_coefficient_mu 0.090
_exptl_absorpt_correction_T_max 0.7451
_exptl_absorpt_correction_T_min 0.6221
_exptl_absorpt_correction_type multi-scan
_exptl_absorpt_process_details
;
SADABS-2008/1 (Bruker,2008) was used for absorption correction.
wR2(int) was 0.0697 before and 0.0489 after correction.
The Ratio of minimum to maximum transmission is 0.8349.
The \l/2 correction factor is 0.0015.
;
_exptl_crystal_colour 'clear light colourless'
_exptl_crystal_colour_lustre clear
_exptl_crystal_colour_modifier light
_exptl_crystal_colour_primary colourless
_exptl_crystal_density_diffrn 1.291
_exptl_crystal_description plank
_exptl_crystal_F_000 1904
_exptl_crystal_recrystallization_method 'Re-crystallisation from solvent: '
_exptl_crystal_size_max 0.2
_exptl_crystal_size_mid 0.05
_exptl_crystal_size_min 0.001
_refine_diff_density_max 0.366
_refine_diff_density_min -0.266
_refine_diff_density_rms 0.048
_refine_ls_abs_structure_details
;
 Flack x determined using 5441 quotients [(I+)-(I-)]/[(I+)+(I-)]
 (Parsons and Flack (2004), Acta Cryst. A60, s61).
;
_refine_ls_abs_structure_Flack 0.35(17)
_refine_ls_extinction_coef 0.073(6)
_refine_ls_extinction_expression Fc^*^=kFc[1+0.001xFc^2^\l^3^/sin(2\q)]^-1/4^
_refine_ls_extinction_method SHELXL
_refine_ls_goodness_of_fit_ref 1.101
_refine_ls_hydrogen_treatment constr
_refine_ls_matrix_type full
_refine_ls_number_parameters 1281
_refine_ls_number_reflns 15163
_refine_ls_number_restraints 2
_refine_ls_restrained_S_all 1.101
_refine_ls_R_factor_all 0.0575
_refine_ls_R_factor_gt 0.0549
_refine_ls_shift/su_max 0.001
_refine_ls_shift/su_mean 0.000
_refine_ls_structure_factor_coef Fsqd
_refine_ls_weighting_details
;
 w=1/[\s^2^(Fo^2^)+(0.0622P)^2^+2.9619P]
 where P=(Fo^2^+2Fc^2^)/3
;
_refine_ls_weighting_scheme calc
_refine_ls_wR_factor_gt 0.1430
_refine_ls_wR_factor_ref 0.1456
_reflns_Friedel_coverage 0.666
_reflns_Friedel_fraction_full 0.735
_reflns_Friedel_fraction_max 0.746
_reflns_number_gt 14383
_reflns_number_total 15163
_reflns_threshold_expression 'I > 2\s(I)'
_cod_data_source_file c4ce01279h2.cif
_cod_data_source_block 940085_EtW
_cod_depositor_comments 'Adding full bibliography for 7217306--7217310.cif.'
_cod_original_formula_sum 'C47 H63 N O15.50'
_cod_database_code 7217308
_shelxl_version_number 2013-2
_shelx_space_group_comment
;
The symmetry employed for this shelxl refinement is uniquely defined
by the following loop, which should always be used as a source of
symmetry information in preference to the above space-group names.
They are only intended as comments.
;
_shelx_estimated_absorpt_t_max 1.000
_shelx_estimated_absorpt_t_min 0.982
_olex2_refinement_description
;
1. Fixed Uiso
 At 1.2 times of:
  All C(H) groups, All C(H,H) groups, All C(H,H,H,H) groups, All N(H) groups
 At 1.5 times of:
  All C(H,H,H) groups, All O(H) groups, All O(H,H) groups
2. Restrained distances
 O22-H22
 0.85 with sigma of 0.02
3. Uiso/Uaniso restraints and constraints
Uanis(C81) = Uanis(C81A)
Uanis(O93) = Uanis(O93A)
Uanis(C91A) = Uanis(C91)
Uanis(O39) = Uanis(O38)
Uanis(C39) = Uanis(C38)
Uanis(O83) = Uanis(O83A)
Uanis(C13A) = Uanis(C139)
4. Others
 Sof(H10A)=Sof(C39)=Sof(H39A)=Sof(H39B)=Sof(H39C)=Sof(O38)=1-FVAR(1)
 Sof(H10)=Sof(C38)=Sof(H38A)=Sof(H38B)=Sof(H38C)=Sof(O39)=FVAR(1)
 Sof(C13A)=Sof(H13G)=Sof(H13H)=Sof(H13I)=1-FVAR(2)
 Sof(C139)=Sof(H13D)=Sof(H13E)=Sof(H13F)=FVAR(2)
 Sof(C81)=Sof(H81A)=Sof(H81B)=1-FVAR(3)
 Sof(H80)=Sof(O83A)=Sof(H83A)=0.5*(1-FVAR(4))
 Sof(H80A)=Sof(O83)=Sof(H83)=0.5*FVAR(4)
 Sof(C81A)=Sof(H81C)=Sof(H81D)=FVAR(3)
 Sof(C91)=Sof(H91A)=Sof(H91B)=1-FVAR(4)
 Sof(H90)=Sof(O93)=Sof(H92E)=0.5*(1-FVAR(5))
 Sof(H90A)=Sof(O93A)=Sof(H93A)=0.5*FVAR(5)
 Sof(C91A)=Sof(H91C)=Sof(H91D)=FVAR(4)
 Sof(H7A)=Sof(O23B)=1-FVAR(5)
 Sof(H7B)=Sof(O23A)=FVAR(5)
 Sof(C23B)=Sof(H23D)=Sof(H23E)=Sof(H23F)=1-FVAR(6)
 Sof(C23A)=Sof(H23A)=Sof(H23B)=Sof(H23C)=FVAR(6)
 Sof(H110)=Sof(O13A)=1-FVAR(7)
 Sof(H11A)=Sof(O138)=FVAR(7)
 Sof(H107)=Sof(O12A)=1-FVAR(8)
 Sof(H10D)=Sof(O123)=FVAR(8)
 Sof(C12A)=Sof(H12C)=Sof(H12D)=Sof(H12E)=1-FVAR(9)
 Sof(C123)=Sof(H12F)=Sof(H12G)=Sof(H12H)=FVAR(9)
 Fixed Sof: O80(0.5) O90(0.5) H92A(0.5) H92B(0.5) H92C(0.5) H92D(0.5)
 O100(0.5) H10E(0.5) H10F(0.5) O101(0.5) H10G(0.5) H10H(0.5)
5.a Free rotating group:
 O100(H10E,H10F), O101(H10G,H10H)
5.b Ternary CH refined with riding coordinates:
 C2(H2), C3(H3), C5(H5), C7(H7B), C7(H7A), C10(H10), C10(H10A), C13(H13),
 C45(H45), C47(H47), C102(H102), C103(H103), C105(H105), C107(H107), C107(H10D),
  C110(H11A), C110(H110), C113(H113), C145(H145), C147(H147)
5.c Secondary CH2 refined with riding coordinates:
 C6(H6A,H6B), C14(H14A,H14B), C20(H20A,H20B), C106(H10B,H10C), C114(H11B,H11C),
  C120(H12A,H12B), C81(H81A,H81B), C82(H82A,H82B), C81A(H81C,H81D), C92(H92A,
 H92B), C92(H92C,H92D), C91(H91A,H91B), C91A(H91C,H91D)
5.d Aromatic/amide H refined with riding coordinates:
 C29(H29), C30(H30), C31(H31), C32(H32), C33(H33), C49(H49), C50(H50),
 C51(H51), C52(H52), C53(H53), N54(H54), C129(H129), C130(H130), C131(H131),
 C132(H132), C133(H133), C149(H149), C150(H150), C151(H151), C152(H152),
 C153(H153), N154(H154)
5.e Tetrahedral OH refined with riding coordinates:
 O80(H80), O80(H80A), O83A(H83A), O83(H83), O90(H90), O90(H90A), O93(H92E),
 O93A(H93A)
5.f Idealised Me refined as rotating group:
 C16(H16A,H16B,H16C), C17(H17A,H17B,H17C), C18(H18A,H18B,H18C), C19(H19A,H19B,
 H19C), C23A(H23A,H23B,H23C), C37(H37A,H37B,H37C), C39(H39A,H39B,H39C),
 C38(H38A,H38B,H38C), C59(H59A,H59B,H59C), C60(H60A,H60B,H60C), C61(H61A,H61B,
 H61C), C116(H11D,H11E,H11F), C117(H11G,H11H,H11I), C118(H11J,H11K,H11L),
 C119(H11M,H11N,H11O), C12A(H12C,H12D,H12E), C137(H13A,H13B,H13C), C139(H13D,
 H13E,H13F), C13A(H13G,H13H,H13I), C159(H15A,H15B,H15C), C160(H16D,H16E,H16F),
 C161(H16G,H16H,H16I), C23B(H23D,H23E,H23F), C123(H12F,H12G,H12H)
5.g Idealised tetrahedral OH refined as rotating group:
 O22(H22), O46(H46), O122(H122), O146(H146)
;
_olex2_computing_structure_refinement_long 'ShelXL (Sheldrick, 2008)'
_olex2_submission_special_instructions 'No special instructions were received'

loop_
_space_group_symop_operation_xyz
'x, y, z'
'-x, y+1/2, -z'

loop_
_atom_site_label
_atom_site_type_symbol
_atom_site_fract_x
_atom_site_fract_y
_atom_site_fract_z
_atom_site_U_iso_or_equiv
_atom_site_adp_type
_atom_site_occupancy
_atom_site_site_symmetry_order
_atom_site_calc_flag
_atom_site_refinement_flags_posn
_atom_site_refinement_flags_occupancy
_atom_site_disorder_assembly
_atom_site_disorder_group
C1 C 0.2170(3) 0.8403(5) 0.63708(9) 0.0282(8) Uani 1 1 d . . . .
C2 C 0.1032(3) 0.7786(5) 0.62767(8) 0.0250(7) Uani 1 1 d . . . .
H2 H 0.0484 0.8574 0.6335 0.030 Uiso 1 1 calc R . . .
C3 C 0.0684(3) 0.6185(5) 0.64089(8) 0.0267(8) Uani 1 1 d . . . .
H3 H 0.1352 0.5678 0.6485 0.032 Uiso 1 1 calc R . . .
C4 C 0.0250(3) 0.5140(5) 0.61403(9) 0.0290(8) Uani 1 1 d . . . .
C5 C -0.0514(3) 0.3791(6) 0.62220(12) 0.0461(12) Uani 1 1 d . . . .
H5 H -0.0286 0.2823 0.6112 0.055 Uiso 1 1 calc R . . .
C6 C -0.0791(4) 0.3472(8) 0.65655(15) 0.0640(17) Uani 1 1 d . . . .
H6A H -0.0639 0.2375 0.6612 0.077 Uiso 1 1 calc R . . .
H6B H -0.1566 0.3637 0.6596 0.077 Uiso 1 1 calc R . . .
C7 C -0.0183(4) 0.4480(8) 0.68046(12) 0.0561(15) Uani 1 1 d . . . .
H7B H 0.0554 0.4057 0.6828 0.067 Uiso 0.29(11) 1 calc R P A 10
H7A H 0.0555 0.4058 0.6828 0.067 Uiso 0.71(11) 1 calc R P A 9
C8 C -0.0100(3) 0.6185(6) 0.67010(9) 0.0397(11) Uani 1 1 d . . . .
C9 C 0.0282(4) 0.7031(8) 0.70057(10) 0.0558(15) Uani 1 1 d . . . .
C10 C 0.1420(4) 0.6773(8) 0.71358(9) 0.0532(14) Uani 1 1 d . . . .
H10 H 0.1483 0.5628 0.7156 0.064 Uiso 0.329(9) 1 calc R P B 1
H10A H 0.1508 0.5667 0.7198 0.064 Uiso 0.671(9) 1 calc R P B 2
C11 C 0.2272(3) 0.7205(6) 0.68992(9) 0.0389(10) Uani 1 1 d . . . .
C12 C 0.3012(3) 0.6158(6) 0.68140(9) 0.0355(9) Uani 1 1 d . . . .
C13 C 0.3699(3) 0.6546(5) 0.65283(9) 0.0303(8) Uani 1 1 d . . . .
H13 H 0.4260 0.7304 0.6592 0.036 Uiso 1 1 calc R . . .
C14 C 0.3025(3) 0.7232(5) 0.62613(9) 0.0275(8) Uani 1 1 d . . . .
H14A H 0.2666 0.6380 0.6147 0.033 Uiso 1 1 calc R . . .
H14B H 0.3506 0.7751 0.6108 0.033 Uiso 1 1 calc R . . .
C15 C 0.2248(3) 0.8764(6) 0.67320(10) 0.0407(11) Uani 1 1 d . . . .
C16 C 0.1331(4) 0.9869(7) 0.68332(12) 0.0554(15) Uani 1 1 d . . . .
H16A H 0.1463 1.0900 0.6746 0.083 Uiso 1 1 calc GR . . .
H16B H 0.1300 0.9927 0.7066 0.083 Uiso 1 1 calc GR . . .
H16C H 0.0651 0.9476 0.6752 0.083 Uiso 1 1 calc GR . . .
C17 C 0.3272(4) 0.9699(7) 0.68107(15) 0.0596(15) Uani 1 1 d . . . .
H17A H 0.3901 0.9115 0.6743 0.089 Uiso 1 1 calc GR . . .
H17B H 0.3309 0.9882 0.7040 0.089 Uiso 1 1 calc GR . . .
H17C H 0.3252 1.0690 0.6699 0.089 Uiso 1 1 calc GR . . .
C18 C 0.3184(4) 0.4603(7) 0.69643(11) 0.0518(13) Uani 1 1 d . . . .
H18A H 0.2796 0.4551 0.7166 0.078 Uiso 1 1 calc GR . . .
H18B H 0.3947 0.4449 0.7004 0.078 Uiso 1 1 calc GR . . .
H18C H 0.2923 0.3796 0.6821 0.078 Uiso 1 1 calc GR . . .
C19 C -0.1209(3) 0.6858(8) 0.66229(11) 0.0529(14) Uani 1 1 d . . . .
H19A H -0.1134 0.7939 0.6559 0.079 Uiso 1 1 calc GR . . .
H19B H -0.1666 0.6792 0.6811 0.079 Uiso 1 1 calc GR . . .
H19C H -0.1530 0.6269 0.6449 0.079 Uiso 1 1 calc GR . . .
C20 C -0.0657(3) 0.5749(5) 0.59299(10) 0.0324(9) Uani 1 1 d . . . .
H20A H -0.0888 0.6805 0.5986 0.039 Uiso 1 1 calc R . . .
H20B H -0.0503 0.5673 0.5700 0.039 Uiso 1 1 calc R . . .
C23A C -0.0527(16) 0.284(6) 0.7242(9) 0.133(12) Uani 0.81(8) 1 d . P A 10
H23A H -0.0925 0.1938 0.7166 0.200 Uiso 0.81(8) 1 calc GR P A 10
H23B H -0.0731 0.3060 0.7462 0.200 Uiso 0.81(8) 1 calc GR P A 10
H23C H 0.0239 0.2621 0.7232 0.200 Uiso 0.81(8) 1 calc GR P A 10
C26 C 0.0683(3) 0.8800(5) 0.57557(9) 0.0324(9) Uani 1 1 d . . . .
C28 C 0.0849(4) 0.8476(6) 0.54134(10) 0.0414(10) Uani 1 1 d . . . .
C29 C 0.0188(5) 0.9218(7) 0.51954(12) 0.0579(14) Uani 1 1 d . . . .
H29 H -0.0329 0.9935 0.5269 0.069 Uiso 1 1 calc R . . .
C30 C 0.0272(6) 0.8931(9) 0.48771(14) 0.0737(19) Uani 1 1 d . . . .
H30 H -0.0205 0.9399 0.4731 0.088 Uiso 1 1 calc R . . .
C31 C 0.1058(7) 0.7951(10) 0.47736(13) 0.086(2) Uani 1 1 d . . . .
H31 H 0.1147 0.7789 0.4552 0.103 Uiso 1 1 calc R . . .
C32 C 0.1722(7) 0.7198(10) 0.49834(14) 0.087(2) Uani 1 1 d . . . .
H32 H 0.2249 0.6505 0.4906 0.104 Uiso 1 1 calc R . . .
C33 C 0.1618(5) 0.7456(7) 0.53106(12) 0.0594(14) Uani 1 1 d . . . .
H33 H 0.2067 0.6940 0.5458 0.071 Uiso 1 1 calc R . . .
C35 C 0.1719(3) 0.3441(5) 0.60371(10) 0.0352(9) Uani 1 1 d . . . .
C37 C 0.2513(4) 0.2985(6) 0.57905(12) 0.0484(11) Uani 1 1 d . . . .
H37A H 0.2138 0.2664 0.5597 0.073 Uiso 1 1 calc GR . . .
H37B H 0.2946 0.2127 0.5870 0.073 Uiso 1 1 calc GR . . .
H37C H 0.2976 0.3865 0.5742 0.073 Uiso 1 1 calc GR . . .
C39 C 0.1297(8) 0.6994(16) 0.76931(17) 0.077(3) Uani 0.671(9) 1 d . P B 1
H39A H 0.1437 0.7926 0.7818 0.115 Uiso 0.671(9) 1 calc GR P B 1
H39B H 0.1855 0.6230 0.7735 0.115 Uiso 0.671(9) 1 calc GR P B 1
H39C H 0.0602 0.6567 0.7753 0.115 Uiso 0.671(9) 1 calc GR P B 1
C38 C 0.2021(17) 0.671(3) 0.7640(4) 0.077(3) Uani 0.329(9) 1 d . P B 2
H38A H 0.2005 0.7184 0.7851 0.115 Uiso 0.329(9) 1 calc GR P B 2
H38B H 0.2750 0.6381 0.7591 0.115 Uiso 0.329(9) 1 calc GR P B 2
H38C H 0.1545 0.5817 0.7636 0.115 Uiso 0.329(9) 1 calc GR P B 2
C43 C 0.5222(3) 0.4942(5) 0.64997(9) 0.0300(8) Uani 1 1 d . . . .
C45 C 0.5602(3) 0.3337(5) 0.64182(9) 0.0310(9) Uani 1 1 d . . . .
H45 H 0.5110 0.2574 0.6519 0.037 Uiso 1 1 calc R . . .
C47 C 0.5627(3) 0.3030(5) 0.60566(9) 0.0281(8) Uani 1 1 d . . . .
H47 H 0.4879 0.3060 0.5974 0.034 Uiso 1 1 calc R . . .
C48 C 0.6060(3) 0.1413(5) 0.60129(9) 0.0289(8) Uani 1 1 d . . . .
C49 C 0.7146(3) 0.1129(5) 0.59753(10) 0.0337(9) Uani 1 1 d . . . .
H49 H 0.7621 0.1969 0.5943 0.040 Uiso 1 1 calc R . . .
C50 C 0.7544(3) -0.0365(5) 0.59839(11) 0.0379(10) Uani 1 1 d . . . .
H50 H 0.8287 -0.0538 0.5959 0.045 Uiso 1 1 calc R . . .
C51 C 0.6870(3) -0.1593(5) 0.60276(11) 0.0378(9) Uani 1 1 d . . . .
H51 H 0.7144 -0.2613 0.6039 0.045 Uiso 1 1 calc R . . .
C52 C 0.5781(3) -0.1328(6) 0.60557(11) 0.0405(10) Uani 1 1 d . . . .
H52 H 0.5308 -0.2175 0.6080 0.049 Uiso 1 1 calc R . . .
C53 C 0.5381(3) 0.0150(5) 0.60482(10) 0.0360(9) Uani 1 1 d . . . .
H53 H 0.4634 0.0311 0.6067 0.043 Uiso 1 1 calc R . . .
C55 C 0.5916(3) 0.4807(5) 0.56167(9) 0.0311(8) Uani 1 1 d . . . .
C58 C 0.6560(4) 0.6584(6) 0.51972(10) 0.0490(12) Uani 1 1 d . . . .
C59 C 0.5683(6) 0.7726(10) 0.52333(17) 0.085(2) Uani 1 1 d . . . .
H59A H 0.5782 0.8304 0.5431 0.127 Uiso 1 1 calc GR . . .
H59B H 0.4997 0.7186 0.5239 0.127 Uiso 1 1 calc GR . . .
H59C H 0.5693 0.8442 0.5053 0.127 Uiso 1 1 calc GR . . .
C60 C 0.7622(5) 0.7416(8) 0.51700(14) 0.0625(15) Uani 1 1 d . . . .
H60A H 0.7617 0.8078 0.4981 0.094 Uiso 1 1 calc GR . . .
H60B H 0.8198 0.6657 0.5151 0.094 Uiso 1 1 calc GR . . .
H60C H 0.7736 0.8050 0.5360 0.094 Uiso 1 1 calc GR . . .
C61 C 0.6426(6) 0.5486(8) 0.49193(12) 0.0728(19) Uani 1 1 d . . . .
H61A H 0.5787 0.4855 0.4952 0.109 Uiso 1 1 calc GR . . .
H61B H 0.7053 0.4815 0.4904 0.109 Uiso 1 1 calc GR . . .
H61C H 0.6351 0.6079 0.4722 0.109 Uiso 1 1 calc GR . . .
O21 O -0.1379(2) 0.4559(4) 0.60432(8) 0.0458(8) Uani 1 1 d . . . .
O22 O 0.2366(2) 0.9752(3) 0.61887(7) 0.0370(7) Uani 1 1 d D . . .
H22 H 0.2365 0.9527 0.5995 0.056 Uiso 1 1 calc DGR . . .
O23A O -0.075(3) 0.406(5) 0.7058(10) 0.042(7) Uani 0.29(11) 1 d . P A 10
O24 O -0.0342(3) 0.7798(7) 0.71580(9) 0.0862(17) Uani 1 1 d . . . .
O25 O 0.10810(19) 0.7651(3) 0.59346(6) 0.0259(5) Uani 1 1 d . . . .
O27 O 0.0219(2) 0.9916(4) 0.58564(7) 0.0405(7) Uani 1 1 d . . . .
O34 O 0.1115(2) 0.4625(3) 0.59368(6) 0.0305(6) Uani 1 1 d . . . .
O36 O 0.1618(2) 0.2861(4) 0.62957(8) 0.0414(7) Uani 1 1 d . . . .
O39 O 0.1293(12) 0.728(2) 0.7442(3) 0.0486(16) Uani 0.329(9) 1 d . P B 1
O38 O 0.1686(5) 0.7788(9) 0.74137(13) 0.0486(16) Uani 0.671(9) 1 d . P B 2
O42 O 0.4201(2) 0.5169(3) 0.64074(6) 0.0315(6) Uani 1 1 d . . . .
O44 O 0.5745(2) 0.5882(4) 0.66397(8) 0.0439(8) Uani 1 1 d . . . .
O46 O 0.6625(2) 0.3150(4) 0.65499(7) 0.0425(8) Uani 1 1 d . . . .
H46 H 0.6705 0.2231 0.6608 0.064 Uiso 1 1 calc GR . . .
O56 O 0.5053(3) 0.4581(5) 0.54986(8) 0.0556(10) Uani 1 1 d . . . .
O57 O 0.6699(2) 0.5691(3) 0.54926(7) 0.0365(7) Uani 1 1 d . . . .
N54 N 0.6242(2) 0.4217(4) 0.58968(7) 0.0281(7) Uani 1 1 d . . . .
H54 H 0.6835 0.4557 0.5984 0.034 Uiso 1 1 calc R . . .
C101 C -0.2825(3) 0.3028(4) 0.86290(9) 0.0269(8) Uani 1 1 d . . . .
C102 C -0.3962(3) 0.3647(4) 0.87231(8) 0.0225(7) Uani 1 1 d . . . .
H102 H -0.4511 0.2859 0.8665 0.027 Uiso 1 1 calc R . . .
C103 C -0.4311(3) 0.5248(5) 0.85908(8) 0.0256(8) Uani 1 1 d . . . .
H103 H -0.3643 0.5758 0.8515 0.031 Uiso 1 1 calc R . . .
C104 C -0.4751(3) 0.6290(5) 0.88581(9) 0.0277(8) Uani 1 1 d . . . .
C105 C -0.5508(3) 0.7641(6) 0.87768(12) 0.0426(11) Uani 1 1 d . . . .
H105 H -0.5277 0.8609 0.8886 0.051 Uiso 1 1 calc R . . .
C106 C -0.5782(4) 0.7952(7) 0.84332(14) 0.0592(16) Uani 1 1 d . . . .
H10B H -0.5634 0.9050 0.8386 0.071 Uiso 1 1 calc R . . .
H10C H -0.6556 0.7781 0.8403 0.071 Uiso 1 1 calc R . . .
C107 C -0.5179(3) 0.6961(7) 0.81961(11) 0.0518(14) Uani 1 1 d . . . .
H107 H -0.4443 0.7388 0.8171 0.062 Uiso 0.61(12) 1 calc R P C 11
H10D H -0.4438 0.7380 0.8180 0.062 Uiso 0.39(12) 1 calc R P C 12
C108 C -0.5093(3) 0.5252(6) 0.82988(9) 0.0384(10) Uani 1 1 d . . . .
C109 C -0.4714(4) 0.4397(8) 0.79931(10) 0.0536(14) Uani 1 1 d . . . .
C110 C -0.3571(4) 0.4649(7) 0.78658(9) 0.0487(13) Uani 1 1 d . . . .
H11A H -0.3507 0.5795 0.7848 0.058 Uiso 0.31(9) 1 calc R P D 4
H110 H -0.3480 0.5754 0.7803 0.058 Uiso 0.69(9) 1 calc R P D 3
C111 C -0.2724(3) 0.4219(6) 0.81001(9) 0.0354(9) Uani 1 1 d . . . .
C112 C -0.1981(3) 0.5268(5) 0.81868(9) 0.0336(9) Uani 1 1 d . . . .
C113 C -0.1296(3) 0.4879(5) 0.84710(9) 0.0293(8) Uani 1 1 d . . . .
H113 H -0.0735 0.4120 0.8407 0.035 Uiso 1 1 calc R . . .
C114 C -0.1971(3) 0.4198(5) 0.87382(8) 0.0257(7) Uani 1 1 d . . . .
H11B H -0.2332 0.5053 0.8851 0.031 Uiso 1 1 calc R . . .
H11C H -0.1492 0.3682 0.8892 0.031 Uiso 1 1 calc R . . .
C115 C -0.2751(3) 0.2657(5) 0.82684(10) 0.0377(10) Uani 1 1 d . . . .
C116 C -0.3660(4) 0.1558(7) 0.81671(11) 0.0510(13) Uani 1 1 d . . . .
H11D H -0.3521 0.0523 0.8251 0.077 Uiso 1 1 calc GR . . .
H11E H -0.3697 0.1514 0.7935 0.077 Uiso 1 1 calc GR . . .
H11F H -0.4339 0.1939 0.8251 0.077 Uiso 1 1 calc GR . . .
C117 C -0.1729(4) 0.1726(7) 0.81890(14) 0.0556(14) Uani 1 1 d . . . .
H11G H -0.1099 0.2332 0.8247 0.083 Uiso 1 1 calc GR . . .
H11H H -0.1712 0.1500 0.7961 0.083 Uiso 1 1 calc GR . . .
H11I H -0.1731 0.0757 0.8309 0.083 Uiso 1 1 calc GR . . .
C118 C -0.1810(4) 0.6819(7) 0.80336(11) 0.0500(13) Uani 1 1 d . . . .
H11J H -0.2206 0.6865 0.7833 0.075 Uiso 1 1 calc GR . . .
H11K H -0.1048 0.6967 0.7991 0.075 Uiso 1 1 calc GR . . .
H11L H -0.2064 0.7632 0.8176 0.075 Uiso 1 1 calc GR . . .
C119 C -0.6200(3) 0.4568(7) 0.83756(11) 0.0490(13) Uani 1 1 d . . . .
H11M H -0.6125 0.3474 0.8429 0.073 Uiso 1 1 calc GR . . .
H11N H -0.6667 0.4675 0.8190 0.073 Uiso 1 1 calc GR . . .
H11O H -0.6513 0.5121 0.8556 0.073 Uiso 1 1 calc GR . . .
C120 C -0.5656(3) 0.5684(5) 0.90710(9) 0.0301(8) Uani 1 1 d . . . .
H12A H -0.5887 0.4626 0.9016 0.036 Uiso 1 1 calc R . . .
H12B H -0.5498 0.5768 0.9301 0.036 Uiso 1 1 calc R . . .
C12A C -0.560(2) 0.796(5) 0.7672(7) 0.046(10) Uani 0.30(8) 1 d . P C 11
H12C H -0.6137 0.7867 0.7505 0.070 Uiso 0.30(8) 1 calc GR P C 11
H12D H -0.4887 0.7995 0.7575 0.070 Uiso 0.30(8) 1 calc GR P C 11
H12E H -0.5720 0.8906 0.7794 0.070 Uiso 0.30(8) 1 calc GR P C 11
C126 C -0.4312(3) 0.2632(5) 0.92456(9) 0.0300(8) Uani 1 1 d . . . .
C128 C -0.4148(4) 0.2963(6) 0.95866(10) 0.0395(10) Uani 1 1 d . . . .
C129 C -0.4808(4) 0.2220(7) 0.98064(12) 0.0555(14) Uani 1 1 d . . . .
H129 H -0.5323 0.1500 0.9733 0.067 Uiso 1 1 calc R . . .
C130 C -0.4728(6) 0.2508(9) 1.01226(13) 0.0687(18) Uani 1 1 d . . . .
H130 H -0.5205 0.2040 1.0269 0.082 Uiso 1 1 calc R . . .
C131 C -0.3937(7) 0.3496(10) 1.02262(13) 0.081(2) Uani 1 1 d . . . .
H131 H -0.3847 0.3659 1.0448 0.098 Uiso 1 1 calc R . . .
C132 C -0.3277(7) 0.4250(9) 1.00157(14) 0.083(2) Uani 1 1 d . . . .
H132 H -0.2752 0.4948 1.0092 0.100 Uiso 1 1 calc R . . .
C133 C -0.3382(5) 0.3986(7) 0.96897(12) 0.0572(14) Uani 1 1 d . . . .
H133 H -0.2933 0.4501 0.9542 0.069 Uiso 1 1 calc R . . .
C135 C -0.3274(3) 0.7993(5) 0.89623(10) 0.0339(9) Uani 1 1 d . . . .
C137 C -0.2484(4) 0.8448(6) 0.92083(11) 0.0454(11) Uani 1 1 d . . . .
H13A H -0.2859 0.8816 0.9398 0.068 Uiso 1 1 calc GR . . .
H13B H -0.2028 0.9272 0.9125 0.068 Uiso 1 1 calc GR . . .
H13C H -0.2043 0.7555 0.9264 0.068 Uiso 1 1 calc GR . . .
C139 C -0.3713(8) 0.4428(16) 0.73066(16) 0.084(3) Uani 0.737(12) 1 d . P D 4
H13D H -0.3639 0.3472 0.7184 0.125 Uiso 0.737(12) 1 calc GR P D 4
H13E H -0.3130 0.5132 0.7252 0.125 Uiso 0.737(12) 1 calc GR P D 4
H13F H -0.4397 0.4915 0.7256 0.125 Uiso 0.737(12) 1 calc GR P D 4
C13A C -0.296(2) 0.474(4) 0.7361(5) 0.084(3) Uani 0.263(12) 1 d . P D 3
H13G H -0.2868 0.4240 0.7153 0.125 Uiso 0.263(12) 1 calc GR P D 3
H13H H -0.2275 0.5163 0.7431 0.125 Uiso 0.263(12) 1 calc GR P D 3
H13I H -0.3483 0.5573 0.7342 0.125 Uiso 0.263(12) 1 calc GR P D 3
C143 C 0.0223(3) 0.6483(5) 0.84993(8) 0.0285(8) Uani 1 1 d . . . .
C145 C 0.0605(3) 0.8089(5) 0.85806(9) 0.0293(8) Uani 1 1 d . . . .
H145 H 0.0108 0.8849 0.8480 0.035 Uiso 1 1 calc R . . .
C147 C 0.0632(3) 0.8403(5) 0.89422(8) 0.0258(8) Uani 1 1 d . . . .
H147 H -0.0115 0.8372 0.9025 0.031 Uiso 1 1 calc R . . .
C148 C 0.1063(3) 1.0017(5) 0.89867(8) 0.0266(8) Uani 1 1 d . . . .
C149 C 0.2147(3) 1.0301(5) 0.90228(9) 0.0299(8) Uani 1 1 d . . . .
H149 H 0.2622 0.9460 0.9053 0.036 Uiso 1 1 calc R . . .
C150 C 0.2548(3) 1.1792(5) 0.90152(10) 0.0347(9) Uani 1 1 d . . . .
H150 H 0.3291 1.1963 0.9040 0.042 Uiso 1 1 calc R . . .
C151 C 0.1870(3) 1.3027(5) 0.89716(10) 0.0337(9) Uani 1 1 d . . . .
H151 H 0.2144 1.4046 0.8960 0.040 Uiso 1 1 calc R . . .
C152 C 0.0783(3) 1.2763(5) 0.89442(11) 0.0382(10) Uani 1 1 d . . . .
H152 H 0.0308 1.3611 0.8922 0.046 Uiso 1 1 calc R . . .
C153 C 0.0386(3) 1.1282(5) 0.89495(10) 0.0337(9) Uani 1 1 d . . . .
H153 H -0.0360 1.1119 0.8928 0.040 Uiso 1 1 calc R . . .
C155 C 0.0918(3) 0.6626(5) 0.93833(9) 0.0291(8) Uani 1 1 d . . . .
C158 C 0.1561(4) 0.4849(6) 0.98022(10) 0.0459(11) Uani 1 1 d . . . .
C159 C 0.2622(5) 0.4015(7) 0.98287(13) 0.0578(14) Uani 1 1 d . . . .
H15A H 0.3193 0.4770 0.9862 0.087 Uiso 1 1 calc GR . . .
H15B H 0.2758 0.3438 0.9633 0.087 Uiso 1 1 calc GR . . .
H15C H 0.2600 0.3301 1.0009 0.087 Uiso 1 1 calc GR . . .
C160 C 0.1428(6) 0.5950(8) 1.00798(12) 0.0677(18) Uani 1 1 d . . . .
H16D H 0.0797 0.6595 1.0045 0.101 Uiso 1 1 calc GR . . .
H16E H 0.2061 0.6606 1.0097 0.101 Uiso 1 1 calc GR . . .
H16F H 0.1340 0.5358 1.0276 0.101 Uiso 1 1 calc GR . . .
C161 C 0.0689(5) 0.3690(9) 0.97660(16) 0.080(2) Uani 1 1 d . . . .
H16G H 0.0717 0.2957 0.9943 0.119 Uiso 1 1 calc GR . . .
H16H H 0.0781 0.3134 0.9565 0.119 Uiso 1 1 calc GR . . .
H16I H -0.0002 0.4217 0.9766 0.119 Uiso 1 1 calc GR . . .
N154 N 0.1247(2) 0.7212(4) 0.91020(7) 0.0262(7) Uani 1 1 d . . . .
H154 H 0.1839 0.6869 0.9015 0.031 Uiso 1 1 calc R . . .
O121 O -0.6377(2) 0.6874(4) 0.89559(8) 0.0435(8) Uani 1 1 d . . . .
O122 O -0.2631(2) 0.1686(3) 0.88133(7) 0.0354(6) Uani 1 1 d . . . .
H122 H -0.3020 0.0964 0.8748 0.053 Uiso 1 1 calc GR . . .
O12A O -0.5661(10) 0.674(7) 0.7867(7) 0.051(8) Uani 0.61(12) 1 d . P C 11
O124 O -0.5327(3) 0.3630(7) 0.78423(8) 0.0795(16) Uani 1 1 d . . . .
O125 O -0.39156(18) 0.3784(3) 0.90654(6) 0.0237(5) Uani 1 1 d . . . .
O127 O -0.4779(2) 0.1518(4) 0.91448(7) 0.0384(7) Uani 1 1 d . . . .
O134 O -0.3883(2) 0.6808(3) 0.90635(6) 0.0286(6) Uani 1 1 d . . . .
O136 O -0.3377(2) 0.8570(4) 0.87034(7) 0.0389(7) Uani 1 1 d . . . .
O138 O -0.368(5) 0.417(5) 0.7559(5) 0.043(8) Uani 0.31(9) 1 d . P D 4
O142 O -0.07924(19) 0.6259(3) 0.85930(6) 0.0297(6) Uani 1 1 d . . . .
O144 O 0.0749(2) 0.5550(4) 0.83584(8) 0.0414(7) Uani 1 1 d . . . .
O146 O 0.1623(2) 0.8298(4) 0.84481(7) 0.0404(8) Uani 1 1 d . . . .
H146 H 0.1881 0.7436 0.8399 0.061 Uiso 1 1 calc GR . . .
O156 O 0.0057(2) 0.6850(5) 0.95012(7) 0.0525(9) Uani 1 1 d . . . .
O157 O 0.1703(2) 0.5740(3) 0.95060(6) 0.0327(6) Uani 1 1 d . . . .
O80 O 0.7491(10) 1.0396(16) 0.7427(3) 0.099(3) Uani 0.5 1 d . P . .
H80 H 0.7956 1.0900 0.7328 0.149 Uiso 0.286(4) 1 calc R P E 5
H80A H 0.8128 1.0622 0.7468 0.149 Uiso 0.214(4) 1 calc R P E 6
C81 C 0.7169(10) 0.941(2) 0.7265(3) 0.079(3) Uani 0.573(9) 1 d . P E 5
H81A H 0.6859 0.8646 0.7414 0.095 Uiso 0.573(9) 1 calc R P E 5
H81B H 0.7814 0.8915 0.7176 0.095 Uiso 0.573(9) 1 calc R P E 5
O83A O 0.6055(14) 1.0783(18) 0.6931(3) 0.070(3) Uani 0.286(4) 1 d . P E 5
H83A H 0.5807 1.0778 0.6745 0.104 Uiso 0.286(4) 1 calc R P E 5
C82 C 0.6402(7) 0.9483(11) 0.69962(19) 0.091(2) Uani 1 1 d . . . .
H82A H 0.6424 0.8350 0.7024 0.109 Uiso 1 1 calc R . E 6
H82B H 0.5775 0.9900 0.7111 0.109 Uiso 1 1 calc R . E 6
C81A C 0.7373(13) 1.019(3) 0.7106(4) 0.079(3) Uani 0.427(9) 1 d . P E 6
H81C H 0.7977 0.9553 0.7031 0.095 Uiso 0.427(9) 1 calc R P E 6
H81D H 0.7437 1.1211 0.7003 0.095 Uiso 0.427(9) 1 calc R P E 6
O83 O 0.6380(18) 0.980(2) 0.6743(4) 0.070(3) Uani 0.214(4) 1 d . P E 6
H83 H 0.6338 0.8992 0.6632 0.104 Uiso 0.214(4) 1 calc R P E 6
O90 O 0.2490(9) 1.1042(16) 0.7571(3) 0.097(3) Uani 0.5 1 d . P . .
H90 H 0.2460 1.0223 0.7677 0.145 Uiso 0.233(5) 1 calc R P F 7
H90A H 0.2512 1.0091 0.7533 0.145 Uiso 0.267(5) 1 calc R P F 8
C92 C 0.1411(7) 1.1955(11) 0.80027(18) 0.086(2) Uani 1 1 d . . . .
H92A H 0.1775 1.2363 0.8194 0.103 Uiso 0.5 1 calc R P F 7
H92B H 0.0792 1.2633 0.7960 0.103 Uiso 0.5 1 calc R P F 7
H92C H 0.1438 1.3091 0.7981 0.103 Uiso 0.5 1 calc R P F 8
H92D H 0.0784 1.1562 0.7885 0.103 Uiso 0.5 1 calc R P F 8
C91 C 0.2163(13) 1.209(3) 0.7728(4) 0.079(3) Uani 0.466(9) 1 d . P F 7
H91A H 0.1822 1.2814 0.7577 0.095 Uiso 0.466(9) 1 calc R P F 7
H91B H 0.2802 1.2626 0.7811 0.095 Uiso 0.466(9) 1 calc R P F 7
O93 O 0.1373(16) 1.162(2) 0.8253(4) 0.068(3) Uani 0.233(5) 1 d . P F 8
H92E H 0.1891 1.2007 0.8351 0.101 Uiso 0.233(5) 1 calc R P F 8
C91A C 0.2363(11) 1.127(2) 0.7888(3) 0.079(3) Uani 0.534(9) 1 d . P F 8
H91C H 0.2965 1.1919 0.7961 0.095 Uiso 0.534(9) 1 calc R P F 8
H91D H 0.2438 1.0257 0.7994 0.095 Uiso 0.534(9) 1 calc R P F 8
O93A O 0.1062(14) 1.0631(19) 0.8068(3) 0.068(3) Uani 0.267(5) 1 d . P F 7
H93A H 0.1242 1.0393 0.8254 0.101 Uiso 0.267(5) 1 calc R P F 7
O100 O 0.4679(7) 0.1657(15) 0.7379(2) 0.083(3) Uani 0.5 1 d . P . .
H10E H 0.4005 0.1718 0.7427 0.125 Uiso 0.5 1 d G P . .
H10F H 0.5046 0.1495 0.7551 0.125 Uiso 0.5 1 d G P . .
O101 O -0.0329(8) 0.9782(14) 0.7620(2) 0.085(3) Uani 0.5 1 d . P . .
H10G H -0.0996 0.9632 0.7573 0.127 Uiso 0.5 1 d G P . .
H10H H 0.0058 0.9072 0.7531 0.127 Uiso 0.5 1 d G P . .
O23B O -0.0654(8) 0.466(6) 0.7128(6) 0.060(8) Uani 0.71(11) 1 d . P A 9
C23B C -0.060(2) 0.350(4) 0.7331(7) 0.029(14) Uani 0.19(8) 1 d . P A 9
H23D H -0.0934 0.2581 0.7237 0.044 Uiso 0.19(8) 1 calc GR P A 9
H23E H -0.0981 0.3772 0.7527 0.044 Uiso 0.19(8) 1 calc GR P A 9
H23F H 0.0146 0.3274 0.7381 0.044 Uiso 0.19(8) 1 calc GR P A 9
O13A O -0.332(2) 0.363(4) 0.7586(2) 0.049(5) Uani 0.69(9) 1 d . P D 3
O123 O -0.569(2) 0.734(6) 0.7934(10) 0.046(6) Uani 0.39(12) 1 d . P C 12
C123 C -0.5497(19) 0.864(6) 0.7762(8) 0.112(9) Uani 0.70(8) 1 d . P C 12
H12F H -0.5693 0.8454 0.7539 0.168 Uiso 0.70(8) 1 calc GR P C 12
H12G H -0.4738 0.8897 0.7774 0.168 Uiso 0.70(8) 1 calc GR P C 12
H12H H -0.5922 0.9491 0.7847 0.168 Uiso 0.70(8) 1 calc GR P C 12

loop_
_atom_site_aniso_label
_atom_site_aniso_U_11
_atom_site_aniso_U_22
_atom_site_aniso_U_33
_atom_site_aniso_U_23
_atom_site_aniso_U_13
_atom_site_aniso_U_12
C1 0.0271(17) 0.019(2) 0.0382(19) -0.0037(15) -0.0032(15) 0.0020(15)
C2 0.0261(17) 0.024(2) 0.0246(16) -0.0010(14) -0.0011(13) 0.0044(15)
C3 0.0233(16) 0.032(2) 0.0250(16) 0.0058(15) 0.0007(13) 0.0043(15)
C4 0.0267(17) 0.023(2) 0.0376(19) 0.0068(16) -0.0019(14) 0.0009(15)
C5 0.033(2) 0.038(3) 0.068(3) 0.019(2) -0.015(2) -0.011(2)
C6 0.041(2) 0.068(4) 0.084(4) 0.050(3) -0.004(2) -0.011(3)
C7 0.033(2) 0.085(4) 0.051(3) 0.042(3) 0.0065(19) 0.003(2)
C8 0.0273(19) 0.060(3) 0.032(2) 0.016(2) 0.0066(15) 0.014(2)
C9 0.049(3) 0.092(4) 0.027(2) 0.007(2) 0.0104(18) 0.029(3)
C10 0.053(3) 0.085(4) 0.0217(18) -0.004(2) -0.0003(17) 0.030(3)
C11 0.038(2) 0.052(3) 0.0267(18) -0.0113(18) -0.0099(16) 0.017(2)
C12 0.036(2) 0.043(3) 0.0270(18) -0.0052(17) -0.0090(15) 0.0138(19)
C13 0.0277(17) 0.024(2) 0.0394(19) -0.0054(16) -0.0046(15) 0.0084(15)
C14 0.0235(17) 0.025(2) 0.0337(18) 0.0003(15) 0.0003(14) 0.0014(14)
C15 0.042(2) 0.040(3) 0.041(2) -0.0176(19) -0.0132(17) 0.021(2)
C16 0.062(3) 0.054(3) 0.050(3) -0.028(2) -0.021(2) 0.035(3)
C17 0.057(3) 0.041(3) 0.081(4) -0.030(3) -0.032(3) 0.012(2)
C18 0.054(3) 0.063(4) 0.039(2) 0.015(2) 0.004(2) 0.025(3)
C19 0.031(2) 0.084(4) 0.044(2) 0.025(3) 0.0134(18) 0.018(2)
C20 0.0276(18) 0.027(2) 0.042(2) 0.0065(17) -0.0069(16) -0.0031(15)
C23A 0.151(14) 0.16(3) 0.092(14) 0.095(18) 0.015(9) -0.026(12)
C26 0.0236(17) 0.036(3) 0.038(2) 0.0099(17) -0.0041(15) -0.0055(17)
C28 0.053(2) 0.039(3) 0.032(2) 0.0093(18) -0.0021(18) -0.015(2)
C29 0.066(3) 0.060(4) 0.049(3) 0.024(2) -0.010(2) -0.017(3)
C30 0.093(5) 0.082(5) 0.047(3) 0.028(3) -0.015(3) -0.019(4)
C31 0.134(7) 0.091(6) 0.033(3) 0.020(3) -0.001(3) -0.027(5)
C32 0.129(6) 0.085(5) 0.046(3) -0.006(3) 0.017(4) -0.002(5)
C33 0.084(4) 0.059(4) 0.036(2) 0.008(2) 0.011(2) -0.004(3)
C35 0.035(2) 0.022(2) 0.048(2) -0.0043(18) -0.0112(17) 0.0033(16)
C37 0.050(3) 0.038(3) 0.057(3) -0.009(2) -0.004(2) 0.016(2)
C39 0.064(5) 0.139(9) 0.026(3) -0.012(4) 0.012(3) -0.028(6)
C38 0.064(5) 0.139(9) 0.026(3) -0.012(4) 0.012(3) -0.028(6)
C43 0.0250(17) 0.034(2) 0.0305(17) 0.0039(16) -0.0006(14) 0.0050(16)
C45 0.0244(17) 0.034(2) 0.0350(19) 0.0089(17) 0.0039(14) 0.0103(16)
C47 0.0207(16) 0.029(2) 0.0351(19) 0.0038(16) 0.0016(14) 0.0020(15)
C48 0.0236(17) 0.028(2) 0.0348(18) 0.0033(16) 0.0008(14) 0.0023(15)
C49 0.0251(18) 0.027(2) 0.049(2) -0.0011(18) 0.0063(16) -0.0022(16)
C50 0.0236(18) 0.033(2) 0.057(2) -0.005(2) 0.0007(17) 0.0040(17)
C51 0.036(2) 0.023(2) 0.054(2) -0.0032(18) -0.0031(18) 0.0050(17)
C52 0.031(2) 0.031(2) 0.059(3) 0.006(2) 0.0052(18) -0.0054(18)
C53 0.0218(17) 0.035(2) 0.051(2) 0.0048(19) 0.0031(15) -0.0002(17)
C55 0.0299(19) 0.030(2) 0.0340(18) 0.0017(16) 0.0011(15) 0.0020(16)
C58 0.067(3) 0.045(3) 0.035(2) 0.013(2) 0.007(2) 0.001(2)
C59 0.091(5) 0.092(6) 0.071(4) 0.047(4) 0.008(3) 0.038(4)
C60 0.083(4) 0.053(4) 0.051(3) 0.012(2) 0.006(3) -0.019(3)
C61 0.106(5) 0.073(4) 0.039(3) 0.005(3) 0.003(3) -0.044(4)
O21 0.0299(14) 0.0382(19) 0.069(2) 0.0206(16) -0.0167(14) -0.0083(13)
O22 0.0328(14) 0.0217(15) 0.0565(17) 0.0029(13) -0.0073(13) -0.0023(12)
O23A 0.067(10) 0.026(14) 0.033(10) 0.004(9) 0.019(7) -0.015(8)
O24 0.070(3) 0.150(5) 0.0387(18) -0.003(2) 0.0158(17) 0.060(3)
O25 0.0284(12) 0.0233(15) 0.0259(12) 0.0027(10) 0.0004(9) 0.0003(10)
O27 0.0321(14) 0.0353(19) 0.0542(17) 0.0151(14) -0.0007(12) 0.0054(13)
O34 0.0333(14) 0.0217(14) 0.0364(14) -0.0028(11) -0.0066(11) 0.0029(11)
O36 0.0454(16) 0.0242(16) 0.0548(19) 0.0043(14) -0.0101(14) 0.0062(13)
O39 0.048(4) 0.076(5) 0.0219(18) -0.008(3) 0.006(2) 0.000(3)
O38 0.048(4) 0.076(5) 0.0219(18) -0.008(3) 0.006(2) 0.000(3)
O42 0.0260(12) 0.0305(16) 0.0381(14) -0.0051(12) -0.0016(10) 0.0084(11)
O44 0.0348(15) 0.0401(19) 0.0568(18) -0.0046(15) -0.0108(13) 0.0071(14)
O46 0.0336(14) 0.059(2) 0.0348(15) 0.0022(15) -0.0017(11) 0.0207(14)
O56 0.0400(17) 0.083(3) 0.0436(17) 0.0218(18) -0.0093(14) -0.0113(17)
O57 0.0411(15) 0.0293(17) 0.0390(15) 0.0074(12) 0.0006(12) -0.0023(12)
N54 0.0272(15) 0.0239(18) 0.0332(16) 0.0028(13) -0.0021(12) -0.0022(13)
C101 0.0239(17) 0.020(2) 0.0368(19) -0.0025(15) 0.0055(14) -0.0011(14)
C102 0.0212(15) 0.0222(19) 0.0240(16) -0.0011(14) 0.0013(12) -0.0052(14)
C103 0.0214(15) 0.030(2) 0.0251(16) 0.0044(15) -0.0001(13) -0.0036(15)
C104 0.0260(17) 0.021(2) 0.0359(18) 0.0061(15) 0.0033(14) -0.0018(15)
C105 0.0272(19) 0.035(3) 0.066(3) 0.020(2) 0.0158(18) 0.0092(18)
C106 0.037(2) 0.062(4) 0.079(4) 0.046(3) 0.008(2) 0.011(2)
C107 0.028(2) 0.079(4) 0.049(3) 0.038(3) -0.0046(18) -0.003(2)
C108 0.0249(18) 0.060(3) 0.0306(19) 0.0136(19) -0.0059(15) -0.0128(19)
C109 0.046(2) 0.089(4) 0.0262(19) 0.006(2) -0.0103(18) -0.026(3)
C110 0.049(2) 0.077(4) 0.0200(17) -0.004(2) 0.0021(16) -0.026(2)
C111 0.0321(19) 0.046(3) 0.0278(18) -0.0104(17) 0.0099(15) -0.0142(18)
C112 0.0327(19) 0.040(3) 0.0278(17) -0.0035(17) 0.0093(14) -0.0136(18)
C113 0.0252(17) 0.023(2) 0.0401(19) -0.0048(16) 0.0044(14) -0.0086(15)
C114 0.0217(16) 0.023(2) 0.0318(17) 0.0006(15) 0.0001(13) -0.0016(14)
C115 0.035(2) 0.037(3) 0.041(2) -0.0154(18) 0.0126(16) -0.0170(18)
C116 0.056(3) 0.049(3) 0.047(2) -0.022(2) 0.019(2) -0.031(2)
C117 0.049(3) 0.041(3) 0.077(3) -0.027(3) 0.031(2) -0.013(2)
C118 0.053(3) 0.058(3) 0.039(2) 0.014(2) -0.0034(19) -0.025(2)
C119 0.0250(19) 0.081(4) 0.041(2) 0.021(2) -0.0106(16) -0.017(2)
C120 0.0247(17) 0.025(2) 0.040(2) 0.0076(16) 0.0080(15) 0.0027(15)
C12A 0.044(14) 0.054(18) 0.041(12) 0.017(11) 0.001(7) 0.007(9)
C126 0.0235(17) 0.032(2) 0.0346(19) 0.0110(16) 0.0052(14) 0.0054(16)
C128 0.050(2) 0.037(3) 0.032(2) 0.0085(18) 0.0029(17) 0.014(2)
C129 0.060(3) 0.057(3) 0.049(3) 0.027(2) 0.013(2) 0.016(3)
C130 0.082(4) 0.079(5) 0.046(3) 0.023(3) 0.014(3) 0.022(4)
C131 0.126(6) 0.086(5) 0.032(3) 0.018(3) 0.006(3) 0.032(5)
C132 0.129(6) 0.076(5) 0.045(3) -0.010(3) -0.019(3) 0.007(4)
C133 0.082(4) 0.054(3) 0.035(2) 0.008(2) -0.008(2) 0.009(3)
C135 0.0316(19) 0.020(2) 0.050(2) -0.0033(18) 0.0129(17) -0.0043(16)
C137 0.045(2) 0.038(3) 0.054(3) -0.009(2) 0.006(2) -0.017(2)
C139 0.075(5) 0.148(10) 0.028(4) -0.014(4) -0.014(3) 0.038(6)
C13A 0.075(5) 0.148(10) 0.028(4) -0.014(4) -0.014(3) 0.038(6)
C143 0.0240(17) 0.032(2) 0.0296(17) 0.0039(16) 0.0006(14) -0.0052(16)
C145 0.0224(16) 0.031(2) 0.0346(19) 0.0084(16) -0.0031(14) -0.0103(15)
C147 0.0186(15) 0.027(2) 0.0316(18) 0.0031(15) -0.0014(13) -0.0025(14)
C148 0.0191(16) 0.029(2) 0.0321(17) 0.0037(15) 0.0001(13) -0.0012(15)
C149 0.0200(16) 0.024(2) 0.045(2) -0.0013(16) -0.0061(14) 0.0008(15)
C150 0.0187(16) 0.031(2) 0.054(2) -0.0045(19) -0.0014(16) -0.0060(16)
C151 0.0303(19) 0.020(2) 0.051(2) -0.0027(17) 0.0029(17) -0.0065(16)
C152 0.0292(19) 0.027(2) 0.058(3) 0.0055(19) -0.0042(18) 0.0050(17)
C153 0.0210(16) 0.030(2) 0.050(2) 0.0042(18) -0.0033(15) -0.0002(16)
C155 0.0290(18) 0.027(2) 0.0310(17) 0.0014(16) -0.0013(14) -0.0012(16)
C158 0.061(3) 0.041(3) 0.035(2) 0.013(2) -0.0050(19) -0.001(2)
C159 0.074(3) 0.049(3) 0.050(3) 0.013(2) -0.003(2) 0.017(3)
C160 0.099(4) 0.068(4) 0.036(2) 0.004(2) -0.002(3) 0.041(4)
C161 0.080(4) 0.092(5) 0.068(4) 0.044(4) -0.006(3) -0.038(4)
N154 0.0262(15) 0.0216(17) 0.0309(15) 0.0036(12) 0.0021(12) 0.0014(12)
O121 0.0264(14) 0.0362(18) 0.068(2) 0.0203(15) 0.0160(13) 0.0076(12)
O122 0.0279(13) 0.0185(14) 0.0597(17) 0.0024(13) 0.0068(12) -0.0012(11)
O12A 0.045(4) 0.074(19) 0.034(6) 0.021(9) -0.007(3) 0.006(6)
O124 0.063(2) 0.140(5) 0.0362(17) -0.003(2) -0.0123(16) -0.055(3)
O125 0.0241(11) 0.0211(14) 0.0258(12) 0.0029(10) -0.0001(9) -0.0012(10)
O127 0.0288(13) 0.0329(18) 0.0534(17) 0.0147(14) 0.0021(12) -0.0067(12)
O134 0.0307(13) 0.0201(14) 0.0349(13) -0.0027(11) 0.0063(10) -0.0050(11)
O136 0.0408(15) 0.0246(16) 0.0512(18) 0.0042(13) 0.0093(13) -0.0058(13)
O138 0.058(16) 0.053(13) 0.016(6) -0.006(6) 0.001(6) 0.013(12)
O142 0.0241(12) 0.0277(15) 0.0372(13) -0.0054(11) 0.0037(10) -0.0095(11)
O144 0.0310(14) 0.0378(19) 0.0553(18) -0.0045(14) 0.0113(13) -0.0082(13)
O146 0.0306(14) 0.055(2) 0.0353(14) -0.0015(14) 0.0035(11) -0.0197(14)
O156 0.0334(15) 0.081(3) 0.0431(16) 0.0207(17) 0.0112(13) 0.0101(16)
O157 0.0365(14) 0.0271(16) 0.0343(14) 0.0062(11) 0.0008(11) 0.0026(11)
O80 0.114(8) 0.108(9) 0.075(6) 0.000(6) 0.010(6) -0.001(7)
C81 0.074(6) 0.111(11) 0.053(6) -0.004(5) 0.001(5) 0.002(6)
O83A 0.116(10) 0.055(7) 0.038(5) 0.021(4) 0.017(5) 0.029(7)
C82 0.100(5) 0.082(6) 0.090(5) 0.010(4) -0.027(4) -0.010(4)
C81A 0.074(6) 0.111(11) 0.053(6) -0.004(5) 0.001(5) 0.002(6)
O83 0.116(10) 0.055(7) 0.038(5) 0.021(4) 0.017(5) 0.029(7)
O90 0.100(7) 0.105(9) 0.085(7) 0.004(7) -0.012(6) -0.014(7)
C92 0.094(5) 0.085(6) 0.079(4) 0.005(4) 0.025(4) 0.019(4)
C91 0.073(6) 0.101(10) 0.065(7) -0.001(5) -0.001(5) -0.008(6)
O93 0.107(9) 0.056(7) 0.040(5) 0.019(4) -0.013(5) -0.035(6)
C91A 0.073(6) 0.101(10) 0.065(7) -0.001(5) -0.001(5) -0.008(6)
O93A 0.107(9) 0.056(7) 0.040(5) 0.019(4) -0.013(5) -0.035(6)
O100 0.067(5) 0.100(8) 0.083(6) -0.018(6) 0.001(4) -0.008(6)
O101 0.068(5) 0.097(8) 0.088(6) -0.020(6) 0.005(5) 0.007(5)
O23B 0.050(4) 0.09(2) 0.042(6) 0.030(10) 0.005(3) -0.012(5)
C23B 0.04(2) 0.033(19) 0.017(14) 0.002(13) -0.002(9) 0.007(11)
O13A 0.051(7) 0.070(11) 0.025(3) -0.008(3) -0.004(3) 0.001(7)
O123 0.068(8) 0.038(15) 0.033(8) 0.009(8) -0.019(5) 0.002(7)
C123 0.154(18) 0.11(2) 0.073(13) 0.064(16) -0.027(9) 0.011(11)

loop_
_atom_type_symbol
_atom_type_description
_atom_type_scat_dispersion_real
_atom_type_scat_dispersion_imag
_atom_type_scat_source
C C 0.0030 0.0010 'International Tables Vol C Tables 4.2.6.8 and 6.1.1.4'
H H 0.0000 0.0000 'International Tables Vol C Tables 4.2.6.8 and 6.1.1.4'
N N 0.0060 0.0030 'International Tables Vol C Tables 4.2.6.8 and 6.1.1.4'
O O 0.0110 0.0060 'International Tables Vol C Tables 4.2.6.8 and 6.1.1.4'

loop_
_geom_angle_atom_site_label_1
_geom_angle_atom_site_label_2
_geom_angle_atom_site_label_3
_geom_angle
C14 C1 C2 109.3(3)
C14 C1 C15 112.3(3)
C15 C1 C2 111.8(3)
O22 C1 C2 107.5(3)
O22 C1 C14 105.0(3)
O22 C1 C15 110.5(3)
C1 C2 H2 109.2
C3 C2 C1 117.8(3)
C3 C2 H2 109.2
O25 C2 C1 103.8(3)
O25 C2 H2 109.2
O25 C2 C3 107.2(3)
C2 C3 H3 105.8
C2 C3 C8 117.0(3)
C4 C3 C2 111.0(3)
C4 C3 H3 105.8
C4 C3 C8 110.5(3)
C8 C3 H3 105.8
C3 C4 C5 119.8(3)
C20 C4 C3 118.8(3)
C20 C4 C5 85.9(3)
O34 C4 C3 110.3(3)
O34 C4 C5 111.1(4)
O34 C4 C20 108.6(3)
C4 C5 H5 110.7
C6 C5 C4 119.4(4)
C6 C5 H5 110.7
O21 C5 C4 90.0(3)
O21 C5 H5 110.7
O21 C5 C6 113.6(4)
C5 C6 H6A 108.7
C5 C6 H6B 108.7
C5 C6 C7 114.1(4)
H6A C6 H6B 107.6
C7 C6 H6A 108.7
C7 C6 H6B 108.7
C6 C7 H7B 108.4
C6 C7 H7A 108.4
C6 C7 C8 113.1(4)
C8 C7 H7B 108.4
C8 C7 H7A 108.4
O23A C7 C6 96(3)
O23A C7 H7B 108.4
O23A C7 C8 121.4(17)
O23B C7 C6 117.5(17)
O23B C7 H7A 108.4
O23B C7 C8 101(2)
C7 C8 C3 105.2(4)
C7 C8 C9 103.9(4)
C9 C8 C3 116.9(4)
C19 C8 C3 113.3(3)
C19 C8 C7 111.2(4)
C19 C8 C9 106.0(4)
C10 C9 C8 120.6(4)
O24 C9 C8 119.8(5)
O24 C9 C10 119.3(5)
C9 C10 H10 104.4
C9 C10 H10A 109.5
C11 C10 C9 112.6(4)
C11 C10 H10 104.4
C11 C10 H10A 109.5
O39 C10 C9 100.3(7)
O39 C10 H10 104.4
O39 C10 C11 128.5(8)
O38 C10 C9 113.3(4)
O38 C10 H10A 109.5
O38 C10 C11 102.2(5)
C10 C11 C15 120.8(4)
C12 C11 C10 119.7(5)
C12 C11 C15 119.3(4)
C11 C12 C13 116.9(4)
C11 C12 C18 126.3(4)
C18 C12 C13 116.8(4)
C12 C13 H13 109.4
C12 C13 C14 110.8(3)
C14 C13 H13 109.4
O42 C13 C12 110.1(3)
O42 C13 H13 109.4
O42 C13 C14 107.7(3)
C1 C14 H14A 108.6
C1 C14 H14B 108.6
C13 C14 C1 114.9(3)
C13 C14 H14A 108.6
C13 C14 H14B 108.6
H14A C14 H14B 107.5
C1 C15 C16 110.1(3)
C11 C15 C1 105.9(3)
C11 C15 C16 115.7(4)
C11 C15 C17 110.4(4)
C17 C15 C1 111.5(4)
C17 C15 C16 103.4(4)
C15 C16 H16A 109.5
C15 C16 H16B 109.5
C15 C16 H16C 109.5
H16A C16 H16B 109.5
H16A C16 H16C 109.5
H16B C16 H16C 109.5
C15 C17 H17A 109.5
C15 C17 H17B 109.5
C15 C17 H17C 109.5
H17A C17 H17B 109.5
H17A C17 H17C 109.5
H17B C17 H17C 109.5
C12 C18 H18A 109.5
C12 C18 H18B 109.5
C12 C18 H18C 109.5
H18A C18 H18B 109.5
H18A C18 H18C 109.5
H18B C18 H18C 109.5
C8 C19 H19A 109.5
C8 C19 H19B 109.5
C8 C19 H19C 109.5
H19A C19 H19B 109.5
H19A C19 H19C 109.5
H19B C19 H19C 109.5
C4 C20 H20A 113.4
C4 C20 H20B 113.4
H20A C20 H20B 110.7
O21 C20 C4 91.6(3)
O21 C20 H20A 113.4
O21 C20 H20B 113.4
H23A C23A H23B 109.5
H23A C23A H23C 109.5
H23B C23A H23C 109.5
O23A C23A H23A 109.5
O23A C23A H23B 109.5
O23A C23A H23C 109.5
O25 C26 C28 110.6(4)
O27 C26 C28 124.1(4)
O27 C26 O25 125.2(4)
C29 C28 C26 117.9(5)
C33 C28 C26 121.7(4)
C33 C28 C29 120.4(5)
C28 C29 H29 119.5
C30 C29 C28 121.0(6)
C30 C29 H29 119.5
C29 C30 H30 120.7
C29 C30 C31 118.6(6)
C31 C30 H30 120.7
C30 C31 H31 119.2
C30 C31 C32 121.6(6)
C32 C31 H31 119.2
C31 C32 H32 120.1
C31 C32 C33 119.9(8)
C33 C32 H32 120.1
C28 C33 C32 118.4(6)
C28 C33 H33 120.8
C32 C33 H33 120.8
O34 C35 C37 111.1(4)
O36 C35 C37 126.0(4)
O36 C35 O34 122.9(4)
C35 C37 H37A 109.5
C35 C37 H37B 109.5
C35 C37 H37C 109.5
H37A C37 H37B 109.5
H37A C37 H37C 109.5
H37B C37 H37C 109.5
H39A C39 H39B 109.5
H39A C39 H39C 109.5
H39B C39 H39C 109.5
O39 C39 H39A 109.5
O39 C39 H39B 109.5
O39 C39 H39C 109.5
H38A C38 H38B 109.5
H38A C38 H38C 109.5
H38B C38 H38C 109.5
O38 C38 H38A 109.5
O38 C38 H38B 109.5
O38 C38 H38C 109.5
O42 C43 C45 111.6(3)
O44 C43 C45 124.4(3)
O44 C43 O42 124.0(4)
C43 C45 H45 108.6
C43 C45 C47 112.9(3)
C47 C45 H45 108.6
O46 C45 C43 107.7(3)
O46 C45 H45 108.6
O46 C45 C47 110.5(3)
C45 C47 H47 108.6
C48 C47 C45 106.6(3)
C48 C47 H47 108.6
N54 C47 C45 110.2(3)
N54 C47 H47 108.6
N54 C47 C48 114.2(3)
C49 C48 C47 121.9(4)
C49 C48 C53 118.0(4)
C53 C48 C47 119.6(3)
C48 C49 H49 119.6
C50 C49 C48 120.9(4)
C50 C49 H49 119.6
C49 C50 H50 119.8
C51 C50 C49 120.4(4)
C51 C50 H50 119.8
C50 C51 H51 120.4
C50 C51 C52 119.2(4)
C52 C51 H51 120.4
C51 C52 H52 119.7
C53 C52 C51 120.7(4)
C53 C52 H52 119.7
C48 C53 H53 119.7
C52 C53 C48 120.7(4)
C52 C53 H53 119.7
O56 C55 O57 125.8(4)
O56 C55 N54 124.7(4)
N54 C55 O57 109.5(3)
C59 C58 C60 109.8(6)
C59 C58 C61 114.5(6)
C61 C58 C60 109.7(4)
O57 C58 C59 110.5(4)
O57 C58 C60 102.1(4)
O57 C58 C61 109.5(4)
C58 C59 H59A 109.5
C58 C59 H59B 109.5
C58 C59 H59C 109.5
H59A C59 H59B 109.5
H59A C59 H59C 109.5
H59B C59 H59C 109.5
C58 C60 H60A 109.5
C58 C60 H60B 109.5
C58 C60 H60C 109.5
H60A C60 H60B 109.5
H60A C60 H60C 109.5
H60B C60 H60C 109.5
C58 C61 H61A 109.5
C58 C61 H61B 109.5
C58 C61 H61C 109.5
H61A C61 H61B 109.5
H61A C61 H61C 109.5
H61B C61 H61C 109.5
C20 O21 C5 91.7(3)
C1 O22 H22 109.5
C7 O23A C23A 124(3)
C26 O25 C2 118.8(3)
C35 O34 C4 118.1(3)
C39 O39 C10 147.1(18)
C38 O38 C10 101.9(11)
C43 O42 C13 115.6(3)
C45 O46 H46 109.5
C55 O57 C58 122.5(3)
C47 N54 H54 119.5
C55 N54 C47 120.9(3)
C55 N54 H54 119.5
C114 C101 C102 109.2(3)
C114 C101 C115 112.6(3)
C115 C101 C102 111.7(3)
O122 C101 C102 107.3(3)
O122 C101 C114 104.9(3)
O122 C101 C115 110.7(3)
C101 C102 H102 109.2
C103 C102 C101 117.9(3)
C103 C102 H102 109.2
O125 C102 C101 104.0(3)
O125 C102 H102 109.2
O125 C102 C103 107.1(3)
C102 C103 H103 105.8
C102 C103 C108 117.2(3)
C104 C103 C102 111.2(3)
C104 C103 H103 105.8
C104 C103 C108 110.2(3)
C108 C103 H103 105.8
C103 C104 C105 120.1(3)
C120 C104 C103 119.2(3)
C120 C104 C105 86.3(3)
O134 C104 C103 110.1(3)
O134 C104 C105 110.9(3)
O134 C104 C120 108.1(3)
C104 C105 H105 110.9
C106 C105 C104 119.1(4)
C106 C105 H105 110.9
O121 C105 C104 89.9(3)
O121 C105 H105 110.9
O121 C105 C106 113.5(4)
C105 C106 H10B 108.6
C105 C106 H10C 108.6
C105 C106 C107 114.5(4)
H10B C106 H10C 107.6
C107 C106 H10B 108.6
C107 C106 H10C 108.6
C106 C107 H107 108.6
C106 C107 H10D 107.6
C106 C107 C108 113.1(4)
C106 C107 O12A 118.1(16)
C108 C107 H107 108.6
C108 C107 H10D 107.6
O12A C107 H107 108.6
O12A C107 C108 99(2)
O123 C107 C106 100(3)
O123 C107 H10D 107.6
O123 C107 C108 121(2)
C107 C108 C103 105.3(4)
C107 C108 C109 104.3(4)
C109 C108 C103 116.9(4)
C119 C108 C103 113.4(3)
C119 C108 C107 111.4(4)
C119 C108 C109 105.3(4)
C110 C109 C108 120.1(4)
O124 C109 C108 120.3(4)
O124 C109 C110 119.3(5)
C109 C110 H11A 103.9
C109 C110 H110 109.4
C111 C110 C109 113.2(3)
C111 C110 H11A 103.9
C111 C110 H110 109.4
C111 C110 O13A 103.0(14)
O138 C110 C109 101(2)
O138 C110 H11A 103.9
O138 C110 C111 128(3)
O13A C110 C109 112.3(6)
O13A C110 H110 109.4
C110 C111 C115 120.7(4)
C112 C111 C110 119.9(4)
C112 C111 C115 119.1(4)
C111 C112 C113 117.1(4)
C111 C112 C118 125.7(4)
C118 C112 C113 117.2(3)
C112 C113 H113 109.5
C112 C113 C114 110.7(3)
C114 C113 H113 109.5
O142 C113 C112 110.2(3)
O142 C113 H113 109.5
O142 C113 C114 107.5(3)
C101 C114 H11B 108.6
C101 C114 H11C 108.6
C113 C114 C101 114.8(3)
C113 C114 H11B 108.6
C113 C114 H11C 108.6
H11B C114 H11C 107.5
C111 C115 C101 105.7(3)
C111 C115 C116 115.8(4)
C111 C115 C117 110.1(3)
C116 C115 C101 110.7(3)
C116 C115 C117 103.2(4)
C117 C115 C101 111.5(4)
C115 C116 H11D 109.5
C115 C116 H11E 109.5
C115 C116 H11F 109.5
H11D C116 H11E 109.5
H11D C116 H11F 109.5
H11E C116 H11F 109.5
C115 C117 H11G 109.5
C115 C117 H11H 109.5
C115 C117 H11I 109.5
H11G C117 H11H 109.5
H11G C117 H11I 109.5
H11H C117 H11I 109.5
C112 C118 H11J 109.5
C112 C118 H11K 109.5
C112 C118 H11L 109.5
H11J C118 H11K 109.5
H11J C118 H11L 109.5
H11K C118 H11L 109.5
C108 C119 H11M 109.5
C108 C119 H11N 109.5
C108 C119 H11O 109.5
H11M C119 H11N 109.5
H11M C119 H11O 109.5
H11N C119 H11O 109.5
C104 C120 H12A 113.4
C104 C120 H12B 113.4
H12A C120 H12B 110.7
O121 C120 C104 91.3(3)
O121 C120 H12A 113.4
O121 C120 H12B 113.4
H12C C12A H12D 109.5
H12C C12A H12E 109.5
H12D C12A H12E 109.5
O12A C12A H12C 109.5
O12A C12A H12D 109.5
O12A C12A H12E 109.5
O125 C126 C128 110.5(4)
O127 C126 C128 124.4(4)
O127 C126 O125 125.0(4)
C129 C128 C126 118.1(5)
C133 C128 C126 121.8(4)
C133 C128 C129 120.1(5)
C128 C129 H129 119.3
C130 C129 C128 121.3(6)
C130 C129 H129 119.3
C129 C130 H130 120.8
C129 C130 C131 118.5(6)
C131 C130 H130 120.8
C130 C131 H131 119.2
C132 C131 C130 121.5(6)
C132 C131 H131 119.2
C131 C132 H132 120.1
C131 C132 C133 119.8(7)
C133 C132 H132 120.1
C128 C133 C132 118.7(6)
C128 C133 H133 120.6
C132 C133 H133 120.6
O134 C135 C137 111.0(4)
O136 C135 C137 126.2(4)
O136 C135 O134 122.7(4)
C135 C137 H13A 109.5
C135 C137 H13B 109.5
C135 C137 H13C 109.5
H13A C137 H13B 109.5
H13A C137 H13C 109.5
H13B C137 H13C 109.5
H13D C139 H13E 109.5
H13D C139 H13F 109.5
H13E C139 H13F 109.5
O138 C139 H13D 109.5
O138 C139 H13E 109.5
O138 C139 H13F 109.5
H13G C13A H13H 109.5
H13G C13A H13I 109.5
H13H C13A H13I 109.5
O13A C13A H13G 109.5
O13A C13A H13H 109.5
O13A C13A H13I 109.5
O142 C143 C145 111.4(3)
O144 C143 C145 124.0(3)
O144 C143 O142 124.5(4)
C143 C145 H145 108.3
C143 C145 C147 113.1(3)
C147 C145 H145 108.3
O146 C145 C143 108.5(3)
O146 C145 H145 108.3
O146 C145 C147 110.3(3)
C145 C147 H147 108.5
C148 C147 C145 107.0(3)
C148 C147 H147 108.5
N154 C147 C145 110.0(3)
N154 C147 H147 108.5
N154 C147 C148 114.2(3)
C149 C148 C147 121.8(3)
C149 C148 C153 118.0(4)
C153 C148 C147 119.7(3)
C148 C149 H149 119.5
C150 C149 C148 121.1(4)
C150 C149 H149 119.5
C149 C150 H150 119.9
C151 C150 C149 120.2(3)
C151 C150 H150 119.9
C150 C151 H151 120.4
C150 C151 C152 119.3(4)
C152 C151 H151 120.4
C151 C152 H152 119.8
C153 C152 C151 120.5(4)
C153 C152 H152 119.8
C148 C153 H153 119.5
C152 C153 C148 120.9(3)
C152 C153 H153 119.5
O156 C155 N154 125.0(4)
O156 C155 O157 126.0(4)
O157 C155 N154 109.0(3)
C160 C158 C159 109.8(4)
C161 C158 C159 109.2(5)
C161 C158 C160 114.9(5)
O157 C158 C159 101.8(4)
O157 C158 C160 109.5(4)
O157 C158 C161 110.8(4)
C158 C159 H15A 109.5
C158 C159 H15B 109.5
C158 C159 H15C 109.5
H15A C159 H15B 109.5
H15A C159 H15C 109.5
H15B C159 H15C 109.5
C158 C160 H16D 109.5
C158 C160 H16E 109.5
C158 C160 H16F 109.5
H16D C160 H16E 109.5
H16D C160 H16F 109.5
H16E C160 H16F 109.5
C158 C161 H16G 109.5
C158 C161 H16H 109.5
C158 C161 H16I 109.5
H16G C161 H16H 109.5
H16G C161 H16I 109.5
H16H C161 H16I 109.5
C147 N154 H154 119.7
C155 N154 C147 120.6(3)
C155 N154 H154 119.7
C120 O121 C105 91.7(3)
C101 O122 H122 109.5
C12A O12A C107 116(5)
C126 O125 C102 118.9(3)
C135 O134 C104 117.9(3)
C139 O138 C110 150(4)
C143 O142 C113 115.3(3)
C145 O146 H146 109.5
C155 O157 C158 122.1(3)
C81 O80 H80 109.5
C81A O80 H80A 109.5
O80 C81 H81A 104.9
O80 C81 H81B 104.9
O80 C81 C82 129.5(15)
H81A C81 H81B 105.8
C82 C81 H81A 104.9
C82 C81 H81B 104.9
C82 O83A H83A 109.5
O83A C82 C81 115.9(12)
H82A C82 H82B 109.1
C81A C82 H82A 111.1
C81A C82 H82B 111.1
O83 C82 H82A 111.1
O83 C82 H82B 111.1
O83 C82 C81A 103.2(16)
O80 C81A C82 117.6(14)
O80 C81A H81C 107.9
O80 C81A H81D 107.9
C82 C81A H81C 107.9
C82 C81A H81D 107.9
H81C C81A H81D 107.2
C82 O83 H83 109.5
C91 O90 H90 109.5
C91A O90 H90A 109.5
H92A C92 H92B 107.2
H92C C92 H92D 108.9
C91 C92 H92A 108.0
C91 C92 H92B 108.0
O93 C92 H92C 110.8
O93 C92 H92D 110.8
O93 C92 C91A 104.6(14)
C91A C92 H92C 110.8
C91A C92 H92D 110.8
O93A C92 H92A 108.0
O93A C92 H92B 108.0
O93A C92 C91 117.4(13)
O90 C91 C92 125.6(17)
O90 C91 H91A 105.9
O90 C91 H91B 105.9
C92 C91 H91A 105.9
C92 C91 H91B 105.9
H91A C91 H91B 106.2
C92 O93 H92E 109.5
O90 C91A C92 119.6(12)
O90 C91A H91C 107.4
O90 C91A H91D 107.4
C92 C91A H91C 107.4
C92 C91A H91D 107.4
H91C C91A H91D 107.0
C92 O93A H93A 109.5
H10E O100 H10F 109.5
H10G O101 H10H 109.4
C23B O23B C7 119(4)
O23B C23B H23D 109.5
O23B C23B H23E 109.5
O23B C23B H23F 109.5
H23D C23B H23E 109.5
H23D C23B H23F 109.5
H23E C23B H23F 109.5
C13A O13A C110 101(2)
C107 O123 C123 125(3)
O123 C123 H12F 109.5
O123 C123 H12G 109.5
O123 C123 H12H 109.5
H12F C123 H12G 109.5
H12F C123 H12H 109.5
H12G C123 H12H 109.5

loop_
_geom_bond_atom_site_label_1
_geom_bond_atom_site_label_2
_geom_bond_distance
C1 C2 1.575(5)
C1 C14 1.547(5)
C1 C15 1.556(5)
C1 O22 1.420(5)
C2 H2 1.0000
C2 C3 1.557(6)
C2 O25 1.446(4)
C3 H3 1.0000
C3 C4 1.548(6)
C3 C8 1.574(5)
C4 C5 1.551(6)
C4 C20 1.535(5)
C4 O34 1.454(5)
C5 H5 1.0000
C5 C6 1.512(8)
C5 O21 1.478(5)
C6 H6A 0.9900
C6 H6B 0.9900
C6 C7 1.535(9)
C7 H7B 1.0000
C7 H7A 1.0000
C7 C8 1.545(8)
C7 O23A 1.33(2)
C7 O23B 1.49(3)
C8 C9 1.553(7)
C8 C19 1.543(6)
C9 C10 1.545(7)
C9 O24 1.211(6)
C10 H10 1.0000
C10 H10A 1.0000
C10 C11 1.508(7)
C10 O39 1.370(14)
C10 O38 1.501(8)
C11 C12 1.347(6)
C11 C15 1.524(7)
C12 C13 1.517(6)
C12 C18 1.505(7)
C13 H13 1.0000
C13 C14 1.527(5)
C13 O42 1.443(5)
C14 H14A 0.9900
C14 H14B 0.9900
C15 C16 1.557(6)
C15 C17 1.555(7)
C16 H16A 0.9800
C16 H16B 0.9800
C16 H16C 0.9800
C17 H17A 0.9800
C17 H17B 0.9800
C17 H17C 0.9800
C18 H18A 0.9800
C18 H18B 0.9800
C18 H18C 0.9800
C19 H19A 0.9800
C19 H19B 0.9800
C19 H19C 0.9800
C20 H20A 0.9900
C20 H20B 0.9900
C20 O21 1.452(5)
C23A H23A 0.9800
C23A H23B 0.9800
C23A H23C 0.9800
C23A O23A 1.34(4)
C26 C28 1.483(6)
C26 O25 1.345(5)
C26 O27 1.206(5)
C28 C29 1.394(7)
C28 C33 1.379(8)
C29 H29 0.9500
C29 C30 1.367(8)
C30 H30 0.9500
C30 C31 1.372(11)
C31 H31 0.9500
C31 C32 1.379(11)
C32 H32 0.9500
C32 C33 1.401(8)
C33 H33 0.9500
C35 C37 1.491(7)
C35 O34 1.344(5)
C35 O36 1.206(5)
C37 H37A 0.9800
C37 H37B 0.9800
C37 H37C 0.9800
C39 H39A 0.9800
C39 H39B 0.9800
C39 H39C 0.9800
C39 O39 1.087(16)
C38 H38A 0.9800
C38 H38B 0.9800
C38 H38C 0.9800
C38 O38 1.40(3)
C43 C45 1.511(6)
C43 O42 1.353(4)
C43 O44 1.201(5)
C45 H45 1.0000
C45 C47 1.545(5)
C45 O46 1.407(5)
C47 H47 1.0000
C47 C48 1.515(6)
C47 N54 1.452(5)
C48 C49 1.393(5)
C48 C53 1.396(6)
C49 H49 0.9500
C49 C50 1.389(6)
C50 H50 0.9500
C50 C51 1.372(6)
C51 H51 0.9500
C51 C52 1.389(6)
C52 H52 0.9500
C52 C53 1.377(7)
C53 H53 0.9500
C55 O56 1.208(5)
C55 O57 1.350(5)
C55 N54 1.348(5)
C58 C59 1.487(8)
C58 C60 1.519(8)
C58 C61 1.518(8)
C58 O57 1.475(5)
C59 H59A 0.9800
C59 H59B 0.9800
C59 H59C 0.9800
C60 H60A 0.9800
C60 H60B 0.9800
C60 H60C 0.9800
C61 H61A 0.9800
C61 H61B 0.9800
C61 H61C 0.9800
O22 H22 0.8400
O46 H46 0.8400
N54 H54 0.8800
C101 C102 1.575(5)
C101 C114 1.545(5)
C101 C115 1.554(5)
C101 O122 1.419(5)
C102 H102 1.0000
C102 C103 1.558(5)
C102 O125 1.447(4)
C103 H103 1.0000
C103 C104 1.545(5)
C103 C108 1.573(5)
C104 C105 1.546(6)
C104 C120 1.538(5)
C104 O134 1.461(5)
C105 H105 1.0000
C105 C106 1.511(7)
C105 O121 1.483(5)
C106 H10B 0.9900
C106 H10C 0.9900
C106 C107 1.518(9)
C107 H107 1.0000
C107 H10D 1.0000
C107 C108 1.547(8)
C107 O12A 1.52(4)
C107 O123 1.32(2)
C108 C109 1.560(7)
C108 C119 1.544(5)
C109 C110 1.546(6)
C109 O124 1.199(6)
C110 H11A 1.0000
C110 H110 1.0000
C110 C111 1.496(7)
C110 O138 1.364(18)
C110 O13A 1.50(2)
C111 C112 1.353(6)
C111 C115 1.528(7)
C112 C113 1.511(6)
C112 C118 1.507(7)
C113 H113 1.0000
C113 C114 1.527(5)
C113 O142 1.447(5)
C114 H11B 0.9900
C114 H11C 0.9900
C115 C116 1.546(6)
C115 C117 1.551(7)
C116 H11D 0.9800
C116 H11E 0.9800
C116 H11F 0.9800
C117 H11G 0.9800
C117 H11H 0.9800
C117 H11I 0.9800
C118 H11J 0.9800
C118 H11K 0.9800
C118 H11L 0.9800
C119 H11M 0.9800
C119 H11N 0.9800
C119 H11O 0.9800
C120 H12A 0.9900
C120 H12B 0.9900
C120 O121 1.455(5)
C12A H12C 0.9800
C12A H12D 0.9800
C12A H12E 0.9800
C12A O12A 1.34(5)
C126 C128 1.478(6)
C126 O125 1.349(5)
C126 O127 1.207(5)
C128 C129 1.399(7)
C128 C133 1.378(8)
C129 H129 0.9500
C129 C130 1.358(8)
C130 H130 0.9500
C130 C131 1.381(11)
C131 H131 0.9500
C131 C132 1.378(11)
C132 H132 0.9500
C132 C133 1.397(8)
C133 H133 0.9500
C135 C137 1.487(6)
C135 O134 1.350(5)
C135 O136 1.206(5)
C137 H13A 0.9800
C137 H13B 0.9800
C137 H13C 0.9800
C139 H13D 0.9800
C139 H13E 0.9800
C139 H13F 0.9800
C139 O138 1.09(3)
C13A H13G 0.9800
C13A H13H 0.9800
C13A H13I 0.9800
C13A O13A 1.42(4)
C143 C145 1.512(6)
C143 O142 1.347(4)
C143 O144 1.200(5)
C145 H145 1.0000
C145 C147 1.546(5)
C145 O146 1.405(4)
C147 H147 1.0000
C147 C148 1.512(6)
C147 N154 1.455(5)
C148 C149 1.390(5)
C148 C153 1.397(6)
C149 H149 0.9500
C149 C150 1.387(6)
C150 H150 0.9500
C150 C151 1.380(6)
C151 H151 0.9500
C151 C152 1.387(6)
C152 H152 0.9500
C152 C153 1.378(6)
C153 H153 0.9500
C155 N154 1.353(5)
C155 O156 1.204(5)
C155 O157 1.352(5)
C158 C159 1.519(7)
C158 C160 1.518(8)
C158 C161 1.493(8)
C158 O157 1.478(5)
C159 H15A 0.9800
C159 H15B 0.9800
C159 H15C 0.9800
C160 H16D 0.9800
C160 H16E 0.9800
C160 H16F 0.9800
C161 H16G 0.9800
C161 H16H 0.9800
C161 H16I 0.9800
N154 H154 0.8800
O122 H122 0.8400
O146 H146 0.8400
O80 H80 0.8400
O80 H80A 0.8400
O80 C81 1.167(18)
O80 C81A 1.370(18)
C81 H81A 0.9900
C81 H81B 0.9900
C81 C82 1.487(14)
O83A H83A 0.8400
O83A C82 1.239(16)
C82 H82A 0.9900
C82 H82B 0.9900
C82 C81A 1.440(19)
C82 O83 1.102(16)
C81A H81C 0.9900
C81A H81D 0.9900
O83 H83 0.8400
O90 H90 0.8400
O90 H90A 0.8400
O90 C91 1.20(2)
O90 C91A 1.359(17)
C92 H92A 0.9900
C92 H92B 0.9900
C92 H92C 0.9900
C92 H92D 0.9900
C92 C91 1.496(17)
C92 O93 1.092(15)
C92 C91A 1.418(16)
C92 O93A 1.260(16)
C91 H91A 0.9900
C91 H91B 0.9900
O93 H92E 0.8400
C91A H91C 0.9900
C91A H91D 0.9900
O93A H93A 0.8400
O100 H10E 0.8703
O100 H10F 0.8690
O101 H10G 0.8702
O101 H10H 0.8705
O23B C23B 1.32(5)
C23B H23D 0.9800
C23B H23E 0.9800
C23B H23F 0.9800
O123 C123 1.36(4)
C123 H12F 0.9800
C123 H12G 0.9800
C123 H12H 0.9800

loop_
_geom_hbond_atom_site_label_D
_geom_hbond_atom_site_label_H
_geom_hbond_atom_site_label_A
_geom_hbond_distance_DH
_geom_hbond_distance_HA
_geom_hbond_distance_DA
_geom_hbond_angle_DHA
_geom_hbond_site_symmetry_A
O46 H46 O83A 0.84 2.02 2.700(14) 137.6 1_545
O122 H122 O136 0.84 2.13 2.897(4) 151.3 1_545
O93A H93A O146 0.84 2.05 2.673(15) 130.6 .
O101 H10H O24 0.87 1.98 2.597(11) 126.5 .

loop_
_geom_torsion_atom_site_label_1
_geom_torsion_atom_site_label_2
_geom_torsion_atom_site_label_3
_geom_torsion_atom_site_label_4
_geom_torsion
C1 C2 C3 C4 -130.3(3)
C1 C2 C3 C8 101.6(4)
C1 C2 O25 C26 -97.4(3)
C2 C1 C14 C13 -119.0(4)
C2 C1 C15 C11 72.4(4)
C2 C1 C15 C16 -53.3(5)
C2 C1 C15 C17 -167.5(3)
C2 C3 C4 C5 -157.1(3)
C2 C3 C4 C20 -54.3(4)
C2 C3 C4 O34 72.0(4)
C2 C3 C8 C7 -172.9(3)
C2 C3 C8 C9 -58.3(5)
C2 C3 C8 C19 65.4(5)
C3 C2 O25 C26 137.2(3)
C3 C4 C5 C6 -2.5(6)
C3 C4 C5 O21 115.0(4)
C3 C4 C20 O21 -115.8(4)
C3 C4 O34 C35 79.9(4)
C3 C8 C9 C10 -46.3(7)
C3 C8 C9 O24 140.0(5)
C4 C3 C8 C7 58.7(4)
C4 C3 C8 C9 173.3(4)
C4 C3 C8 C19 -63.0(5)
C4 C5 C6 C7 -5.1(7)
C4 C5 O21 C20 6.4(4)
C4 C20 O21 C5 -6.5(4)
C5 C4 C20 O21 6.2(3)
C5 C4 O34 C35 -55.4(4)
C5 C6 C7 C8 42.3(6)
C5 C6 C7 O23A 170.2(12)
C5 C6 C7 O23B 159.0(16)
C6 C5 O21 C20 128.8(5)
C6 C7 C8 C3 -69.9(5)
C6 C7 C8 C9 166.8(4)
C6 C7 C8 C19 53.2(5)
C6 C7 O23A C23A 88(6)
C6 C7 O23B C23B 74(2)
C7 C8 C9 C10 69.1(6)
C7 C8 C9 O24 -104.7(6)
C8 C3 C4 C5 -25.5(5)
C8 C3 C4 C20 77.3(4)
C8 C3 C4 O34 -156.4(3)
C8 C7 O23A C23A -150(5)
C8 C7 O23B C23B -163(3)
C8 C9 C10 C11 59.4(7)
C8 C9 C10 O39 -161.1(9)
C8 C9 C10 O38 174.8(5)
C9 C10 C11 C12 -124.1(5)
C9 C10 C11 C15 50.3(6)
C9 C10 O39 C39 116(3)
C9 C10 O38 C38 126.5(10)
C10 C11 C12 C13 167.7(4)
C10 C11 C12 C18 -8.9(7)
C10 C11 C15 C1 -119.8(4)
C10 C11 C15 C16 2.5(6)
C10 C11 C15 C17 119.5(5)
C11 C10 O39 C39 -114(3)
C11 C10 O38 C38 -112.0(10)
C11 C12 C13 C14 -43.1(5)
C11 C12 C13 O42 -162.1(3)
C12 C11 C15 C1 54.6(5)
C12 C11 C15 C16 176.9(4)
C12 C11 C15 C17 -66.1(5)
C12 C13 C14 C1 41.7(5)
C12 C13 O42 C43 -98.8(4)
C14 C1 C2 C3 58.3(4)
C14 C1 C2 O25 -60.0(4)
C14 C1 C15 C11 -50.9(4)
C14 C1 C15 C16 -176.7(4)
C14 C1 C15 C17 69.2(5)
C14 C13 O42 C43 140.3(3)
C15 C1 C2 C3 -66.6(4)
C15 C1 C2 O25 175.0(3)
C15 C1 C14 C13 5.7(5)
C15 C11 C12 C13 -6.7(6)
C15 C11 C12 C18 176.7(4)
C18 C12 C13 C14 133.8(4)
C18 C12 C13 O42 14.8(5)
C19 C8 C9 C10 -173.7(5)
C19 C8 C9 O24 12.6(7)
C20 C4 C5 C6 -123.5(5)
C20 C4 C5 O21 -6.1(3)
C20 C4 O34 C35 -148.3(3)
C26 C28 C29 C30 -177.6(5)
C26 C28 C33 C32 179.4(6)
C28 C26 O25 C2 177.6(3)
C28 C29 C30 C31 -3.2(9)
C29 C28 C33 C32 0.5(9)
C29 C30 C31 C32 3.4(11)
C30 C31 C32 C33 -1.6(12)
C31 C32 C33 C28 -0.4(11)
C33 C28 C29 C30 1.3(8)
C37 C35 O34 C4 175.7(3)
C43 C45 C47 C48 177.9(3)
C43 C45 C47 N54 53.5(4)
C45 C43 O42 C13 168.4(3)
C45 C47 C48 C49 -90.7(4)
C45 C47 C48 C53 81.5(4)
C45 C47 N54 C55 -139.5(3)
C47 C48 C49 C50 170.1(4)
C47 C48 C53 C52 -170.5(4)
C48 C47 N54 C55 100.5(4)
C48 C49 C50 C51 0.4(7)
C49 C48 C53 C52 2.0(6)
C49 C50 C51 C52 1.5(7)
C50 C51 C52 C53 -1.7(7)
C51 C52 C53 C48 -0.1(7)
C53 C48 C49 C50 -2.2(6)
C59 C58 O57 C55 60.7(7)
C60 C58 O57 C55 177.4(4)
C61 C58 O57 C55 -66.4(6)
O21 C5 C6 C7 -109.4(5)
O22 C1 C2 C3 171.9(3)
O22 C1 C2 O25 53.5(4)
O22 C1 C14 C13 125.8(3)
O22 C1 C15 C11 -167.8(3)
O22 C1 C15 C16 66.4(5)
O22 C1 C15 C17 -47.7(4)
O23A C7 C8 C3 177(3)
O23A C7 C8 C9 54(3)
O23A C7 C8 C19 -60(3)
O23A C7 O23B C23B 46(7)
O24 C9 C10 C11 -126.9(6)
O24 C9 C10 O39 12.7(11)
O24 C9 C10 O38 -11.5(9)
O25 C2 C3 C4 -13.8(4)
O25 C2 C3 C8 -141.9(3)
O25 C26 C28 C29 157.9(4)
O25 C26 C28 C33 -21.0(6)
O27 C26 C28 C29 -19.5(6)
O27 C26 C28 C33 161.5(5)
O27 C26 O25 C2 -5.0(5)
O34 C4 C5 C6 128.1(4)
O34 C4 C5 O21 -114.5(3)
O34 C4 C20 O21 117.1(3)
O36 C35 O34 C4 -5.0(6)
O39 C10 C11 C12 110.5(11)
O39 C10 C11 C15 -75.1(11)
O39 C10 O38 C38 62(2)
O38 C10 C11 C12 114.0(5)
O38 C10 C11 C15 -71.6(5)
O38 C10 O39 C39 -122(4)
O42 C13 C14 C1 162.2(3)
O42 C43 C45 C47 63.5(4)
O42 C43 C45 O46 -174.2(3)
O44 C43 C45 C47 -119.1(4)
O44 C43 C45 O46 3.1(5)
O44 C43 O42 C13 -9.0(5)
O46 C45 C47 C48 57.2(4)
O46 C45 C47 N54 -67.2(4)
O56 C55 O57 C58 3.6(7)
O56 C55 N54 C47 10.6(6)
O57 C55 N54 C47 -170.0(3)
N54 C47 C48 C49 31.2(5)
N54 C47 C48 C53 -156.6(4)
N54 C55 O57 C58 -175.7(4)
C101 C102 C103 C104 -130.7(3)
C101 C102 C103 C108 101.4(4)
C101 C102 O125 C126 -97.1(3)
C102 C101 C114 C113 -119.2(3)
C102 C101 C115 C111 72.7(4)
C102 C101 C115 C116 -53.4(5)
C102 C101 C115 C117 -167.7(3)
C102 C103 C104 C105 -157.5(3)
C102 C103 C104 C120 -53.7(4)
C102 C103 C104 O134 71.9(4)
C102 C103 C108 C107 -173.1(3)
C102 C103 C108 C109 -57.9(5)
C102 C103 C108 C119 64.9(5)
C103 C102 O125 C126 137.3(3)
C103 C104 C105 C106 -1.8(6)
C103 C104 C105 O121 115.4(4)
C103 C104 C120 O121 -116.1(3)
C103 C104 O134 C135 79.8(4)
C103 C108 C109 C110 -46.1(7)
C103 C108 C109 O124 139.4(5)
C104 C103 C108 C107 58.5(4)
C104 C103 C108 C109 173.7(4)
C104 C103 C108 C119 -63.5(5)
C104 C105 C106 C107 -5.7(7)
C104 C105 O121 C120 6.8(3)
C104 C120 O121 C105 -6.8(4)
C105 C104 C120 O121 6.6(3)
C105 C104 O134 C135 -55.6(4)
C105 C106 C107 C108 42.5(6)
C105 C106 C107 O12A 158(2)
C105 C106 C107 O123 171.7(14)
C106 C105 O121 C120 128.8(4)
C106 C107 C108 C103 -69.9(4)
C106 C107 C108 C109 166.4(4)
C106 C107 C108 C119 53.4(5)
C106 C107 O12A C12A 74.1(17)
C106 C107 O123 C123 81(5)
C107 C108 C109 C110 69.7(5)
C107 C108 C109 O124 -104.9(6)
C108 C103 C104 C105 -25.9(5)
C108 C103 C104 C120 77.9(4)
C108 C103 C104 O134 -156.5(3)
C108 C107 O12A C12A -163(2)
C108 C107 O123 C123 -154(4)
C108 C109 C110 C111 59.2(7)
C108 C109 C110 O138 -160(3)
C108 C109 C110 O13A 175.4(16)
C109 C110 C111 C112 -123.8(5)
C109 C110 C111 C115 50.0(6)
C109 C110 O138 C139 110(12)
C109 C110 O13A C13A 127.4(15)
C110 C111 C112 C113 167.7(4)
C110 C111 C112 C118 -9.5(6)
C110 C111 C115 C101 -119.8(4)
C110 C111 C115 C116 3.0(5)
C110 C111 C115 C117 119.6(4)
C111 C110 O138 C139 -118(12)
C111 C110 O13A C13A -110.5(19)
C111 C112 C113 C114 -43.4(5)
C111 C112 C113 O142 -162.2(3)
C112 C111 C115 C101 54.1(5)
C112 C111 C115 C116 177.0(4)
C112 C111 C115 C117 -66.5(5)
C112 C113 C114 C101 42.0(5)
C112 C113 O142 C143 -98.6(4)
C114 C101 C102 C103 58.3(4)
C114 C101 C102 O125 -60.0(4)
C114 C101 C115 C111 -50.6(4)
C114 C101 C115 C116 -176.7(4)
C114 C101 C115 C117 69.0(5)
C114 C113 O142 C143 140.7(3)
C115 C101 C102 C103 -66.9(4)
C115 C101 C102 O125 174.7(3)
C115 C101 C114 C113 5.5(5)
C115 C111 C112 C113 -6.3(5)
C115 C111 C112 C118 176.5(4)
C118 C112 C113 C114 134.0(4)
C118 C112 C113 O142 15.2(5)
C119 C108 C109 C110 -173.0(5)
C119 C108 C109 O124 12.5(7)
C120 C104 C105 C106 -123.6(4)
C120 C104 C105 O121 -6.4(3)
C120 C104 O134 C135 -148.5(3)
C126 C128 C129 C130 -177.8(5)
C126 C128 C133 C132 179.6(5)
C128 C126 O125 C102 177.7(3)
C128 C129 C130 C131 -3.4(9)
C129 C128 C133 C132 0.4(8)
C129 C130 C131 C132 3.6(10)
C130 C131 C132 C133 -1.9(11)
C131 C132 C133 C128 -0.2(10)
C133 C128 C129 C130 1.4(8)
C137 C135 O134 C104 175.8(3)
C143 C145 C147 C148 178.0(3)
C143 C145 C147 N154 53.4(4)
C145 C143 O142 C113 168.3(3)
C145 C147 C148 C149 -90.4(4)
C145 C147 C148 C153 80.9(4)
C145 C147 N154 C155 -139.4(3)
C147 C148 C149 C150 170.1(4)
C147 C148 C153 C152 -170.8(4)
C148 C147 N154 C155 100.2(4)
C148 C149 C150 C151 0.0(6)
C149 C148 C153 C152 0.9(6)
C149 C150 C151 C152 1.8(6)
C150 C151 C152 C153 -2.2(7)
C151 C152 C153 C148 0.9(7)
C153 C148 C149 C150 -1.3(6)
C159 C158 O157 C155 177.5(4)
C160 C158 O157 C155 -66.3(5)
C161 C158 O157 C155 61.5(6)
N154 C147 C148 C149 31.6(5)
N154 C147 C148 C153 -157.1(3)
N154 C155 O157 C158 -175.7(3)
O121 C105 C106 C107 -109.7(5)
O122 C101 C102 C103 171.5(3)
O122 C101 C102 O125 53.1(4)
O122 C101 C114 C113 126.1(3)
O122 C101 C115 C111 -167.7(3)
O122 C101 C115 C116 66.2(5)
O122 C101 C115 C117 -48.1(4)
O12A C107 C108 C103 164.1(7)
O12A C107 C108 C109 40.4(7)
O12A C107 C108 C119 -72.6(7)
O12A C107 O123 C123 -132(9)
O124 C109 C110 C111 -126.2(6)
O124 C109 C110 O138 14(3)
O124 C109 C110 O13A -10.0(17)
O125 C102 C103 C104 -14.0(4)
O125 C102 C103 C108 -141.9(3)
O125 C126 C128 C129 157.9(4)
O125 C126 C128 C133 -21.2(6)
O127 C126 C128 C129 -18.9(6)
O127 C126 C128 C133 162.0(4)
O127 C126 O125 C102 -5.5(5)
O134 C104 C105 C106 128.5(4)
O134 C104 C105 O121 -114.3(3)
O134 C104 C120 O121 117.3(3)
O136 C135 O134 C104 -4.7(5)
O138 C110 C111 C112 109.1(12)
O138 C110 C111 C115 -77.0(12)
O138 C110 O13A C13A 60(4)
O142 C113 C114 C101 162.3(3)
O142 C143 C145 C147 63.3(4)
O142 C143 C145 O146 -174.0(3)
O144 C143 C145 C147 -119.3(4)
O144 C143 C145 O146 3.4(5)
O144 C143 O142 C113 -9.1(5)
O146 C145 C147 C148 56.3(4)
O146 C145 C147 N154 -68.3(4)
O156 C155 N154 C147 10.8(6)
O156 C155 O157 C158 3.4(7)
O157 C155 N154 C147 -170.0(3)
O80 C81 C82 O83A 1(2)
O80 C81 C82 C81A 52(2)
O80 C81 C82 O83 79(3)
C81 O80 C81A C82 42.0(16)
C81 C82 C81A O80 -35.8(14)
O83A C82 C81A O80 99.5(18)
C81A O80 C81 C82 -48.1(16)
O83 C82 C81A O80 161.8(18)
C91 O90 C91A C92 43.9(16)
C91 C92 C91A O90 -37.9(14)
O93 C92 C91 O90 76(3)
O93 C92 C91A O90 159.3(16)
C91A O90 C91 C92 -44.6(15)
C91A C92 C91 O90 48.3(18)
O93A C92 C91 O90 -3(2)
O93A C92 C91A O90 98.5(16)
O23B C7 C8 C3 163.9(8)
O23B C7 C8 C9 40.5(8)
O23B C7 C8 C19 -73.0(8)
O23B C7 O23A C23A -117(10)
O13A C110 C111 C112 114.6(7)
O13A C110 C111 C115 -71.5(7)
O13A C110 O138 C139 -130(14)
O123 C107 C108 C103 173(2)
O123 C107 C108 C109 49(2)
O123 C107 C108 C119 -64(2)
O123 C107 O12A C12A 36(5)
